data_1572611
loop_
_publ_author_name
'Garc\'ia-Hern\'an, Andrea'
'Aguilar-Galindo, Fernando'
'Castillo, Oscar'
'Amo-Ochoa, Pilar'

_publ_section_title
;
 1D Zn(ii)/2D Cu(i) halogen pyridyl coordination polymers. Band gap
 engineering by DFT for predicting more efficient photocatalysts in water
 treatment
;
_journal_issue 22
_journal_name_full 'Catalysis Science &amp; Technology'
_journal_page_first 6573
_journal_page_last 6583
_journal_paper_doi 10.1039/D4CY00969J
_journal_volume 14
_journal_year 2024
_chemical_absolute_configuration rmad
_chemical_formula_iupac '[Zr6(C5H11NO2)8(OH)4(O)4(OH2)8]Cl12.5(H2O)'
_chemical_formula_moiety 'C40 H108 N8 O32 Zr6, 12Cl, 5(H2O)'
_chemical_formula_sum 'C40 H118 Cl12 N8 O37 Zr6'
_chemical_formula_weight 2276.17
_chemical_name_systematic
'bis[octa(mu-L-tyrosine-kO:kO')tetra(mu3-3-hydroxido)tetra(mu3-oxido)Hexazirconium]dodecachloride-water (1/5)'
_space_group_crystal_system triclinic
_space_group_IT_number 1
_space_group_name_Hall 'P 1'
_space_group_name_H-M_alt 'P 1'
_atom_sites_solution_hydrogens mixed
_audit_creation_method SHELXL-2014/7
_audit_update_record
;
2024-04-24 deposited with the CCDC.	2024-09-16 downloaded from the CCDC.
;
_cell_angle_alpha 98.769(5)
_cell_angle_beta 99.955(6)
_cell_angle_gamma 108.458(5)
_cell_formula_units_Z 1
_cell_length_a 12.0405(7)
_cell_length_b 12.6719(7)
_cell_length_c 15.9325(12)
_cell_measurement_reflns_used 15811
_cell_measurement_temperature 150(2)
_cell_measurement_theta_max 72.584
_cell_measurement_theta_min 3.771
_cell_measurement_wavelength 1.54184
_cell_volume 2214.6(3)
_computing_structure_refinement 'SHELXL-2018/3 (Sheldrick, 2018)'
_diffrn_ambient_temperature 150(2)
_diffrn_detector 'CCD plate'
_diffrn_detector_area_resol_mean 16.2439
_diffrn_detector_type Eos
_diffrn_measured_fraction_theta_full 0.996
_diffrn_measured_fraction_theta_max 0.975
_diffrn_measurement_device 'four-circle diffractometer'
_diffrn_measurement_device_type 'SuperNova, Single source at offset/far, Eos'
_diffrn_radiation_monochromator mirror
_diffrn_radiation_probe x-ray
_diffrn_radiation_type CuK\a
_diffrn_radiation_wavelength 1.54184
_diffrn_reflns_av_R_equivalents 0.0788
_diffrn_reflns_av_unetI/netI 0.1586
_diffrn_reflns_Laue_measured_fraction_full 0.996
_diffrn_reflns_Laue_measured_fraction_max 0.975
_diffrn_reflns_limit_h_max 14
_diffrn_reflns_limit_h_min -14
_diffrn_reflns_limit_k_max 15
_diffrn_reflns_limit_k_min -8
_diffrn_reflns_limit_l_max 19
_diffrn_reflns_limit_l_min -19
_diffrn_reflns_number 15811
_diffrn_reflns_point_group_measured_fraction_full 0.576
_diffrn_reflns_point_group_measured_fraction_max 0.561
_diffrn_reflns_theta_full 67.684
_diffrn_reflns_theta_max 72.584
_diffrn_reflns_theta_min 3.771
_diffrn_source 'micro-focus sealed X-ray tube'
_diffrn_source_type 'SuperNova (Cu) X-ray Source'
_exptl_absorpt_coefficient_mu 9.617
_exptl_absorpt_correction_T_max 0.915
_exptl_absorpt_correction_T_min 0.781
_exptl_absorpt_correction_type multi-scan
_exptl_absorpt_process_details
;
CrysAlisPro 1.171.38.41 (Rigaku Oxford Diffraction, 2015)
Empirical absorption correction using spherical harmonics,
 implemented in SCALE3 ABSPACK scaling algorithm.
;
_exptl_crystal_colour colourless
_exptl_crystal_density_diffrn 1.699
_exptl_crystal_description prism
_exptl_crystal_F_000 1144
_exptl_crystal_size_max 0.04
_exptl_crystal_size_mid 0.02
_exptl_crystal_size_min 0.01
_refine_diff_density_max 2.272
_refine_diff_density_min -0.866
_refine_diff_density_rms 0.227
_refine_ls_abs_structure_details
;
 Classical Flack method preferred over Parsons because s.u. lower.
;
_refine_ls_abs_structure_Flack 0.02(5)
_refine_ls_extinction_method none
_refine_ls_goodness_of_fit_ref 1.025
_refine_ls_hydrogen_treatment constr
_refine_ls_matrix_type full
_refine_ls_number_parameters 1042
_refine_ls_number_reflns 9868
_refine_ls_number_restraints 231
_refine_ls_restrained_S_all 1.013
_refine_ls_R_factor_all 0.1293
_refine_ls_R_factor_gt 0.0877
_refine_ls_shift/su_max 0.001
_refine_ls_shift/su_mean 0.000
_refine_ls_structure_factor_coef Fsqd
_refine_ls_weighting_details 'w=1/[\s^2^(Fo^2^)+(0.1223P)^2^] where P=(Fo^2^+2Fc^2^)/3'
_refine_ls_weighting_scheme calc
_refine_ls_wR_factor_gt 0.2113
_refine_ls_wR_factor_ref 0.2538
_reflns_Friedel_coverage 0.150
_reflns_Friedel_fraction_full 0.156
_reflns_Friedel_fraction_max 0.146
_reflns_number_gt 6502
_reflns_number_total 9868
_reflns_threshold_expression 'I > 2\s(I)'
_cod_data_source_file d4cy00969j2.cif
_cod_data_source_block ZrVal
_cod_depositor_comments 'Adding full bibliography for 1572610--1572614.cif.'
_cod_database_code 1572611
_shelx_space_group_comment
;
The symmetry employed for this shelxl refinement is uniquely defined
by the following loop, which should always be used as a source of
symmetry information in preference to the above space-group names.
They are only intended as comments.
;

loop_
_space_group_symop_operation_xyz
'x, y, z'

loop_
_atom_site_label
_atom_site_type_symbol
_atom_site_fract_x
_atom_site_fract_y
_atom_site_fract_z
_atom_site_U_iso_or_equiv
_atom_site_adp_type
_atom_site_occupancy
_atom_site_site_symmetry_order
_atom_site_calc_flag
_atom_site_refinement_flags_posn
_atom_site_refinement_flags_adp
_atom_site_refinement_flags_occupancy
_atom_site_disorder_assembly
_atom_site_disorder_group
Zr1 Zr 0.4130(6) 0.8991(7) 0.8713(5) 0.0372(5) Uani 1 1 d . . . . .
Zr2 Zr 0.7068(6) 0.9033(7) 0.8703(5) 0.0419(6) Uani 1 1 d . . . . .
Zr3 Zr 0.6596(6) 1.0943(7) 1.0315(5) 0.0361(5) Uani 1 1 d . . . . .
Zr4 Zr 0.8000(6) 1.1967(7) 0.8700(5) 0.0371(5) Uani 1 1 d . . . . .
Zr5 Zr 0.5527(6) 1.0003(7) 0.7097(5) 0.0386(6) Uani 1 1 d . . . . .
Zr6 Zr 0.5051(6) 1.1916(7) 0.8714(5) 0.0363(5) Uani 1 1 d . . . . .
O7 O 0.663(4) 1.193(4) 0.934(3) 0.058(10) Uani 0.65(3) 1 d . U P A 2
O2 O 0.543(8) 1.070(7) 0.958(6) 0.080(17) Uani 0.35(3) 1 d . U P A 1
O5 O 0.710(2) 1.0254(19) 0.7946(14) 0.026(5) Uani 0.65(3) 1 d . U P A 2
O8 O 0.754(3) 1.078(2) 0.9436(17) 0.002(6) Uani 0.35(3) 1 d . U P A 1
O6 O 0.628(3) 1.146(4) 0.804(2) 0.022(8) Uani 0.35(3) 1 d . U P A 1
O4H O 0.519(3) 0.841(3) 0.774(2) 0.046(8) Uani 0.65(3) 1 d . U P A 2
H4H H 0.485567 0.762101 0.736885 0.070 Uiso 0.65(3) 1 calc R U P A 2
O3H O 0.579(3) 0.910(3) 0.968(2) 0.015(8) Uani 0.35(3) 1 d . U P A 1
H3H H 0.569722 0.854013 1.007202 0.022 Uiso 0.35(3) 1 calc R U P A 1
O1 O 0.442(5) 1.025(4) 0.800(3) 0.060(12) Uani 0.65(3) 1 d . U P A 2
O1W O 0.5684(19) 1.3754(18) 0.8751(14) 0.039(4) Uani 1 1 d . U . . .
H1WA H 0.635090 1.402230 0.919880 0.059 Uiso 1 1 d . U . . .
H1WB H 0.601100 1.409920 0.837060 0.059 Uiso 1 1 d . U . . .
O2W O 0.844(2) 1.376(2) 0.8697(17) 0.046(5) Uani 1 1 d . U . . .
H2WA H 0.848410 1.418020 0.915820 0.069 Uiso 1 1 d . U . . .
H2WB H 0.846600 1.406630 0.830530 0.069 Uiso 1 1 d . U . . .
O3W O 0.987(2) 1.209(2) 0.8687(16) 0.043(5) Uani 1 1 d . U . . .
H3WA H 1.041190 1.235100 0.916700 0.065 Uiso 1 1 d . U . . .
H3WB H 1.026420 1.199710 0.830520 0.065 Uiso 1 1 d . U . . .
O4W O 0.896(2) 0.912(2) 0.8715(18) 0.050(6) Uani 1 1 d . U . . .
H4WA H 0.920760 0.887090 0.828500 0.075 Uiso 1 1 d . U . . .
H4WB H 0.941960 0.899680 0.915480 0.075 Uiso 1 1 d . U . . .
O5W O 0.640(3) 0.724(3) 0.878(2) 0.074(8) Uani 1 1 d . U . . .
H5WA H 0.667770 0.677460 0.913850 0.111 Uiso 1 1 d . U . . .
H5WB H 0.586180 0.673680 0.843530 0.111 Uiso 1 1 d . U . . .
O6W O 0.369(3) 0.721(3) 0.8740(19) 0.054(6) Uani 1 1 d . U . . .
H6WA H 0.306690 0.666450 0.857970 0.081 Uiso 1 1 d . U . . .
H6WB H 0.417830 0.695100 0.908150 0.081 Uiso 1 1 d . U . . .
O7W O 0.233(2) 0.898(2) 0.8743(18) 0.051(6) Uani 1 1 d . U . . .
H7WA H 0.201620 0.904950 0.919900 0.076 Uiso 1 1 d . U . . .
H7WB H 0.170430 0.878180 0.832350 0.076 Uiso 1 1 d . U . . .
O8W O 0.325(2) 1.198(2) 0.8721(16) 0.044(5) Uani 1 1 d . U . . .
H8WA H 0.276390 1.208090 0.831980 0.066 Uiso 1 1 d . U . . .
H8WB H 0.307960 1.224350 0.919130 0.066 Uiso 1 1 d . U . . .
O18 O 0.376(2) 0.884(3) 1.0099(17) 0.082(10) Uani 1 1 d . U . . .
O19 O 0.533(2) 1.015(2) 1.1066(13) 0.056(6) Uani 1 1 d . U . . .
C11 C 0.439(3) 0.924(3) 1.082(2) 0.043(5) Uani 1 1 d . U . . .
C12 C 0.366(3) 0.903(3) 1.155(2) 0.060(6) Uani 1 1 d . U . . .
H12 H 0.313435 0.950566 1.156958 0.072 Uiso 0.5 1 calc R U P B 1
H12A H 0.306773 0.943258 1.146065 0.072 Uiso 0.5 1 calc R U P C 2
N13 N 0.293(4) 0.783(3) 1.135(2) 0.067(9) Uani 1 1 d . U . . .
H13A H 0.299200 0.752360 1.082040 0.081 Uiso 1 1 d . U . . .
H13B H 0.224000 0.773270 1.140090 0.081 Uiso 1 1 d . U . . .
H13C H 0.331490 0.749290 1.173610 0.081 Uiso 1 1 d . U . . .
C14 C 0.469(5) 0.938(5) 1.251(3) 0.043(10) Uiso 0.5 1 d . . P D 1
H14 H 0.506844 1.023324 1.265377 0.052 Uiso 0.5 1 calc R U P D 1
C15A C 0.548(5) 0.913(5) 1.271(4) 0.051(11) Uiso 0.5 1 d . . P D 2
H15I H 0.586198 0.909837 1.221367 0.061 Uiso 0.25 1 calc R U P D 2
H15H H 0.605107 0.970283 1.321193 0.061 Uiso 0.25 1 calc R U P D 2
H15L H 0.525171 0.837826 1.286109 0.061 Uiso 0.25 1 calc R U P D 2
H15K H 0.558119 0.902127 1.331079 0.061 Uiso 0.25 1 calc R U P D 2
H15J H 0.539211 0.841681 1.231253 0.061 Uiso 0.25 1 calc R U P D 2
H15G H 0.619146 0.974138 1.266337 0.061 Uiso 0.25 1 calc R U P D 2
C15 C 0.575(10) 0.892(10) 1.256(8) 0.10(3) Uiso 0.5 1 d . . P D 1
H15D H 0.627087 0.919032 1.315647 0.125 Uiso 0.25 1 calc R U P D 1
H15E H 0.542647 0.808037 1.242263 0.125 Uiso 0.25 1 calc R U P D 1
H15B H 0.622175 0.918658 1.214578 0.125 Uiso 0.25 1 calc R U P D 1
H15F H 0.567519 0.844786 1.199345 0.125 Uiso 0.25 1 calc R U P D 1
H15C H 0.651959 0.955781 1.272729 0.125 Uiso 0.25 1 calc R U P D 1
H15A H 0.572431 0.845160 1.300414 0.125 Uiso 0.25 1 calc R U P D 1
C16 C 0.354(7) 0.905(7) 1.315(5) 0.060(16) Uiso 0.5 1 d . . P D 1
H16A H 0.297170 0.943974 1.300919 0.090 Uiso 0.25 1 calc R U P D 1
H16B H 0.310449 0.822339 1.301470 0.090 Uiso 0.25 1 calc R U P D 1
H16C H 0.393049 0.930627 1.377844 0.090 Uiso 0.25 1 calc R U P D 1
H16D H 0.369942 0.853986 1.352569 0.090 Uiso 0.25 1 calc R U P D 1
H16E H 0.356663 0.975621 1.352019 0.090 Uiso 0.25 1 calc R U P D 1
H16F H 0.274063 0.867333 1.275644 0.090 Uiso 0.25 1 calc R U P D 1
O28 O 0.7521(17) 0.997(2) 1.1041(16) 0.046(4) Uani 1 1 d . U . . .
O29 O 0.787(2) 0.880(3) 1.005(2) 0.060(6) Uani 1 1 d . U . . .
C21 C 0.790(3) 0.924(4) 1.081(3) 0.061(6) Uani 1 1 d . U . . .
C22 C 0.805(4) 0.837(4) 1.134(3) 0.035(8) Uiso 0.5 1 d . . P E 1
H22 H 0.724764 0.780502 1.133473 0.042 Uiso 0.5 1 calc R U P E 1
N23 N 0.883(5) 0.781(6) 1.111(4) 0.113(19) Uani 1 1 d . . . . .
H23A H 0.942600 0.793150 1.159650 0.135 Uiso 1 1 d . U . . .
H23B H 0.919930 0.813610 1.072070 0.135 Uiso 1 1 d . U . . .
H23C H 0.846600 0.708360 1.090690 0.135 Uiso 1 1 d . U . . .
C25 C 1.008(6) 0.980(5) 1.233(4) 0.055(12) Uiso 0.5 1 d . . P E 1
H25A H 1.012315 1.030760 1.191372 0.083 Uiso 0.25 1 calc R U P E 1
H25B H 1.051978 1.025911 1.291484 0.083 Uiso 0.25 1 calc R U P E 1
H25C H 1.044245 0.923922 1.215225 0.083 Uiso 0.25 1 calc R U P E 1
H25D H 1.060044 0.956302 1.274016 0.083 Uiso 0.25 1 calc R U P E 1
H25E H 1.020381 0.961151 1.173904 0.083 Uiso 0.25 1 calc R U P E 1
H25F H 1.028114 1.063140 1.250162 0.083 Uiso 0.25 1 calc R U P E 1
C24 C 0.874(5) 0.918(4) 1.233(3) 0.031(9) Uiso 0.5 1 d . . P E 1
H24 H 0.833889 0.973829 1.249562 0.037 Uiso 0.5 1 calc R U P E 1
C26 C 0.879(4) 0.844(4) 1.298(3) 0.037(8) Uiso 0.5 1 d . . P E 1
H26A H 0.796528 0.802049 1.301408 0.055 Uiso 0.25 1 calc R U P E 1
H26B H 0.917277 0.790450 1.279028 0.055 Uiso 0.25 1 calc R U P E 1
H26C H 0.925010 0.892439 1.355287 0.055 Uiso 0.25 1 calc R U P E 1
H26D H 0.962682 0.854577 1.322407 0.055 Uiso 0.25 1 calc R U P E 1
H26E H 0.841933 0.866175 1.344787 0.055 Uiso 0.25 1 calc R U P E 1
H26F H 0.834200 0.764186 1.268528 0.055 Uiso 0.25 1 calc R U P E 1
O38 O 0.918(2) 1.298(2) 1.0035(15) 0.042(4) Uani 1 1 d . U . . .
O39 O 0.833(2) 1.223(2) 1.1013(16) 0.041(4) Uani 1 1 d . U . . .
C31 C 0.921(2) 1.294(2) 1.0793(17) 0.030(3) Uani 1 1 d . U . . .
C32 C 1.034(2) 1.371(3) 1.157(2) 0.047(5) Uani 1 1 d . U . . .
H32A H 1.091838 1.329425 1.152362 0.056 Uiso 0.5 1 calc R U P F 2
H32 H 1.091234 1.330032 1.147294 0.056 Uiso 0.5 1 calc R U P G 1
N33 N 1.089(2) 1.469(2) 1.1324(18) 0.049(5) Uani 1 1 d . U . . .
H33A H 1.089360 1.452440 1.076420 0.059 Uiso 1 1 d . U . . .
H33B H 1.164660 1.497550 1.164680 0.059 Uiso 1 1 d . U . . .
H33C H 1.050520 1.515120 1.142620 0.059 Uiso 1 1 d . U . . .
C36 C 1.019(7) 1.271(7) 1.281(5) 0.072(16) Uiso 0.5 1 d . . P H 2
H36A H 1.075437 1.241254 1.257144 0.107 Uiso 0.25 1 calc R U P H 2
H36B H 1.047806 1.296882 1.344662 0.107 Uiso 0.25 1 calc R U P H 2
H36C H 0.939330 1.211083 1.266623 0.107 Uiso 0.25 1 calc R U P H 2
H36D H 0.966278 1.258225 1.321808 0.107 Uiso 0.25 1 calc R U P H 2
H36E H 0.993909 1.202598 1.234291 0.107 Uiso 0.25 1 calc R U P H 2
H36F H 1.102385 1.288396 1.312330 0.107 Uiso 0.25 1 calc R U P H 2
C34 C 1.011(8) 1.363(7) 1.245(5) 0.059(12) Uiso 0.5 1 d . . P H 2
H34 H 1.089730 1.421064 1.279665 0.071 Uiso 0.5 1 calc R U P H 2
C35 C 0.932(5) 1.433(5) 1.265(3) 0.036(9) Uiso 0.5 1 d . . P H 2
H35A H 0.916966 1.428269 1.323455 0.054 Uiso 0.25 1 calc R U P H 2
H35B H 0.973626 1.512840 1.264516 0.054 Uiso 0.25 1 calc R U P H 2
H35C H 0.855373 1.402515 1.221558 0.054 Uiso 0.25 1 calc R U P H 2
H35D H 0.913677 1.467480 1.216232 0.054 Uiso 0.25 1 calc R U P H 2
H35E H 0.857018 1.382910 1.275170 0.054 Uiso 0.25 1 calc R U P H 2
H35F H 0.975271 1.493235 1.318128 0.054 Uiso 0.25 1 calc R U P H 2
O48 O 0.618(2) 1.233(2) 1.1078(15) 0.047(4) Uani 1 1 d . U . . .
O49 O 0.5075(17) 1.2888(16) 1.0041(15) 0.036(4) Uani 1 1 d . U . . .
C41 C 0.556(3) 1.298(2) 1.081(2) 0.043(5) Uani 1 1 d . U . . .
C42 C 0.561(3) 1.386(2) 1.1513(18) 0.045(5) Uani 1 1 d . U . . .
H42 H 0.645079 1.442736 1.163959 0.054 Uiso 0.5 1 calc R U P I 1
H42A H 0.645961 1.439849 1.176734 0.054 Uiso 0.5 1 calc R U P J 2
N43 N 0.481(3) 1.447(3) 1.1153(18) 0.052(6) Uani 1 1 d . U . . .
H43A H 0.523050 1.503290 1.097600 0.062 Uiso 1 1 d . U . . .
H43B H 0.448440 1.468330 1.158150 0.062 Uiso 1 1 d . U . . .
H43C H 0.422310 1.395550 1.072060 0.062 Uiso 1 1 d . U . . .
C44 C 0.546(4) 1.356(3) 1.238(2) 0.031(7) Uiso 0.5 1 d . . P K 1
H44 H 0.530654 1.422231 1.270404 0.037 Uiso 0.5 1 calc R U P K 1
C45 C 0.379(7) 1.250(6) 1.200(5) 0.065(14) Uiso 0.5 1 d . . P K 2
H45A H 0.371974 1.210960 1.139827 0.097 Uiso 0.25 1 calc R U P K 2
H45B H 0.374621 1.195616 1.237926 0.097 Uiso 0.25 1 calc R U P K 2
H45C H 0.312072 1.278398 1.200391 0.097 Uiso 0.25 1 calc R U P K 2
H45D H 0.333804 1.245689 1.245603 0.097 Uiso 0.25 1 calc R U P K 2
H45E H 0.331157 1.261033 1.147503 0.097 Uiso 0.25 1 calc R U P K 2
H45F H 0.393705 1.178251 1.185039 0.097 Uiso 0.25 1 calc R U P K 2
C46 C 0.610(4) 1.325(4) 1.302(3) 0.040(8) Uiso 0.5 1 d . . P K 1
H46A H 0.692597 1.380487 1.320826 0.059 Uiso 0.25 1 calc R U P K 1
H46B H 0.572322 1.322039 1.351522 0.059 Uiso 0.25 1 calc R U P K 1
H46C H 0.612424 1.249320 1.279181 0.059 Uiso 0.25 1 calc R U P K 1
H46D H 0.558966 1.254077 1.313526 0.059 Uiso 0.25 1 calc R U P K 1
H46E H 0.679240 1.312525 1.282830 0.059 Uiso 0.25 1 calc R U P K 1
H46F H 0.639138 1.385244 1.355172 0.059 Uiso 0.25 1 calc R U P K 1
O58 O 0.414(3) 1.208(2) 0.7399(15) 0.053(6) Uani 1 1 d . U . . .
O59 O 0.447(2) 1.080(2) 0.6357(15) 0.047(5) Uani 1 1 d . U . . .
C51 C 0.410(4) 1.167(4) 0.665(2) 0.060(7) Uani 1 1 d . U . . .
C52 C 0.333(4) 1.203(3) 0.593(2) 0.062(7) Uani 1 1 d . U . . .
H52 H 0.247516 1.150632 0.578405 0.074 Uiso 0.5 1 calc R U P L 1
H52A H 0.250742 1.160194 0.598525 0.074 Uiso 0.5 1 calc R U P M 2
N53 N 0.339(3) 1.318(3) 0.6263(19) 0.051(5) Uani 1 1 d . U . . .
H53A H 0.289890 1.336800 0.589160 0.061 Uiso 1 1 d . U . . .
H53B H 0.414910 1.366620 0.634590 0.061 Uiso 1 1 d . U . . .
H53C H 0.319030 1.321820 0.677940 0.061 Uiso 1 1 d . U . . .
C54 C 0.381(5) 1.201(4) 0.507(3) 0.038(9) Uiso 0.5 1 d . . P N 1
H54 H 0.360464 1.120878 0.472980 0.046 Uiso 0.5 1 calc R U P N 1
C56 C 0.516(6) 1.277(6) 0.514(4) 0.061(13) Uiso 0.5 1 d . . P N 1
H56A H 0.533454 1.267570 0.455923 0.091 Uiso 0.25 1 calc R U P N 1
H56B H 0.526663 1.357648 0.535225 0.091 Uiso 0.25 1 calc R U P N 1
H56C H 0.570080 1.254812 0.554307 0.091 Uiso 0.25 1 calc R U P N 1
H56D H 0.553344 1.319117 0.574380 0.091 Uiso 0.25 1 calc R U P N 1
H56E H 0.560135 1.229039 0.495078 0.091 Uiso 0.25 1 calc R U P N 1
H56F H 0.516718 1.331875 0.475996 0.091 Uiso 0.25 1 calc R U P N 1
C55 C 0.311(19) 1.285(18) 0.444(14) 0.19(8) Uiso 0.5 1 d . . P N 1
H55A H 0.337090 1.286587 0.388756 0.281 Uiso 0.25 1 calc R U P N 1
H55B H 0.222974 1.249474 0.430740 0.281 Uiso 0.25 1 calc R U P N 1
H55C H 0.335812 1.362962 0.478123 0.281 Uiso 0.25 1 calc R U P N 1
H55D H 0.260160 1.312761 0.476323 0.281 Uiso 0.25 1 calc R U P N 1
H55E H 0.374277 1.349875 0.434339 0.281 Uiso 0.25 1 calc R U P N 1
H55F H 0.261439 1.236387 0.386956 0.281 Uiso 0.25 1 calc R U P N 1
O68 O 0.8305(19) 1.2187(17) 0.7364(12) 0.036(3) Uani 1 1 d . U . . .
O69 O 0.6731(18) 1.099(2) 0.6378(16) 0.039(4) Uani 1 1 d . U . . .
C61 C 0.773(4) 1.172(3) 0.657(2) 0.058(9) Uani 1 1 d . U . . .
C62 C 0.817(2) 1.235(2) 0.5865(15) 0.042(4) Uani 1 1 d . U . . .
H62 H 0.763239 1.278699 0.571613 0.051 Uiso 1 1 calc R U . . .
N63 N 0.936(3) 1.316(3) 0.626(2) 0.059(8) Uani 1 1 d . U . . .
H63A H 0.968360 1.348350 0.586340 0.071 Uiso 1 1 d . U . . .
H63B H 0.984710 1.276690 0.647000 0.071 Uiso 1 1 d . U . . .
H63C H 0.937140 1.366340 0.670170 0.071 Uiso 1 1 d . U . . .
C64 C 0.800(4) 1.146(4) 0.503(2) 0.067(7) Uani 1 1 d . U . . .
H64 H 0.713408 1.094712 0.486955 0.081 Uiso 1 1 calc R U . . .
C65 C 0.818(4) 1.210(5) 0.429(2) 0.122(15) Uani 1 1 d . U . . .
H65A H 0.766078 1.256297 0.425640 0.183 Uiso 0.5 1 calc R U P . .
H65B H 0.902083 1.259534 0.439833 0.183 Uiso 0.5 1 calc R U P . .
H65C H 0.795836 1.154675 0.372811 0.183 Uiso 0.5 1 calc R U P . .
H65D H 0.876587 1.190707 0.399882 0.183 Uiso 0.5 1 calc R U P . .
H65E H 0.740581 1.187470 0.385690 0.183 Uiso 0.5 1 calc R U P . .
H65F H 0.846828 1.292328 0.452712 0.183 Uiso 0.5 1 calc R U P . .
C66 C 0.868(4) 1.077(4) 0.514(4) 0.102(11) Uani 1 1 d . U . . .
H66A H 0.851077 1.039640 0.561999 0.153 Uiso 0.5 1 calc R U P . .
H66B H 0.847854 1.018273 0.459842 0.153 Uiso 0.5 1 calc R U P . .
H66C H 0.954101 1.123131 0.526864 0.153 Uiso 0.5 1 calc R U P . .
H66D H 0.917611 1.081056 0.470471 0.153 Uiso 0.5 1 calc R U P . .
H66E H 0.920834 1.102423 0.572628 0.153 Uiso 0.5 1 calc R U P . .
H66F H 0.814587 0.997565 0.505606 0.153 Uiso 0.5 1 calc R U P . .
O79 O 0.610(2) 0.872(2) 0.6392(17) 0.046(4) Uani 1 1 d . U . . .
C71 C 0.660(4) 0.813(3) 0.661(3) 0.057(7) Uani 1 1 d . U . . .
C72 C 0.685(3) 0.726(3) 0.588(2) 0.074(8) Uani 1 1 d D U . . .
H72 H 0.755599 0.774248 0.569184 0.089 Uiso 0.5 1 calc R U P O 1
H72A H 0.763072 0.777230 0.580056 0.089 Uiso 0.5 1 calc R U P P 2
N73 N 0.726(4) 0.644(3) 0.623(3) 0.081(11) Uani 1 1 d . U . . .
H73A H 0.750580 0.601600 0.583910 0.097 Uiso 1 1 d . U . . .
H73B H 0.664340 0.593600 0.638350 0.097 Uiso 1 1 d . U . . .
H73C H 0.786850 0.674550 0.670940 0.097 Uiso 1 1 d . U . . .
C74 C 0.597(3) 0.675(3) 0.511(3) 0.073(19) Uiso 0.5 1 d D . P Q 1
H74 H 0.566867 0.731012 0.485471 0.088 Uiso 0.5 1 calc R U P Q 1
C76 C 0.495(3) 0.577(4) 0.528(3) 0.09(2) Uiso 0.5 1 d D . P Q 1
H76A H 0.431688 0.540588 0.473449 0.131 Uiso 0.25 1 calc R U P Q 1
H76B H 0.526866 0.519877 0.546557 0.131 Uiso 0.25 1 calc R U P Q 1
H76C H 0.460084 0.606370 0.573106 0.131 Uiso 0.25 1 calc R U P Q 1
H76D H 0.514071 0.570635 0.588625 0.131 Uiso 0.25 1 calc R U P Q 1
H76E H 0.418892 0.591346 0.515517 0.131 Uiso 0.25 1 calc R U P Q 1
H76F H 0.485675 0.504854 0.488969 0.131 Uiso 0.25 1 calc R U P Q 1
C75 C 0.642(3) 0.605(4) 0.447(2) 0.27(7) Uiso 1 1 d D . . . .
H75E H 0.579384 0.568862 0.392783 0.320 Uiso 0.25 1 calc R U P Q 1
H75F H 0.714575 0.655106 0.434101 0.320 Uiso 0.25 1 calc R U P Q 1
H75A H 0.661287 0.545620 0.473149 0.320 Uiso 0.25 1 calc R U P Q 1
H75C H 0.724114 0.610864 0.473906 0.320 Uiso 0.25 1 calc R U P Q 1
H75B H 0.588922 0.524619 0.432587 0.320 Uiso 0.25 1 calc R U P Q 1
H75D H 0.642210 0.634105 0.393540 0.320 Uiso 0.25 1 calc R U P Q 1
H75K H 0.720196 0.638503 0.433258 0.320 Uiso 0.25 1 calc R U P Q 2
H75L H 0.648704 0.553873 0.486638 0.320 Uiso 0.25 1 calc R U P Q 2
H75I H 0.581544 0.561168 0.392985 0.320 Uiso 0.25 1 calc R U P Q 2
H75G H 0.580099 0.530526 0.441996 0.320 Uiso 0.25 1 calc R U P Q 2
H75J H 0.651592 0.615156 0.388616 0.320 Uiso 0.25 1 calc R U P Q 2
H75H H 0.718752 0.607862 0.482268 0.320 Uiso 0.25 1 calc R U P Q 2
O88 O 0.286(2) 0.805(2) 0.7369(16) 0.053(6) Uani 1 1 d . U . . .
O89 O 0.387(2) 0.867(3) 0.6355(14) 0.051(6) Uani 1 1 d . U . . .
C81 C 0.308(3) 0.806(4) 0.659(2) 0.059(8) Uani 1 1 d . U . . .
C82 C 0.209(3) 0.712(5) 0.592(2) 0.093(17) Uani 1 1 d . U . . .
H82 H 0.244897 0.658648 0.564270 0.112 Uiso 0.5 1 calc R U P R 1
H82A H 0.251342 0.655937 0.591809 0.112 Uiso 0.5 1 calc R U P S 2
N83 N 0.107(3) 0.645(3) 0.6255(18) 0.057(7) Uani 1 1 d . U . . .
H83A H 0.080630 0.568840 0.599990 0.069 Uiso 1 1 d . U . . .
H83B H 0.045210 0.668400 0.614400 0.069 Uiso 1 1 d . U . . .
H83C H 0.129730 0.651190 0.683190 0.069 Uiso 1 1 d . U . . .
C84 C 0.135(7) 0.759(8) 0.509(5) 0.067(16) Uiso 0.5 1 d . . P T 1
H84 H 0.059066 0.696930 0.474082 0.080 Uiso 0.5 1 calc R U P T 1
C86 C 0.108(8) 0.875(8) 0.555(6) 0.08(2) Uiso 0.5 1 d . . P T 1
H86A H 0.049859 0.852746 0.590872 0.125 Uiso 0.25 1 calc R U P T 1
H86B H 0.183690 0.931793 0.592123 0.125 Uiso 0.25 1 calc R U P T 1
H86C H 0.075838 0.907854 0.509139 0.125 Uiso 0.25 1 calc R U P T 1
H86D H 0.156399 0.942183 0.537217 0.125 Uiso 0.25 1 calc R U P T 1
H86E H 0.022568 0.863136 0.535966 0.125 Uiso 0.25 1 calc R U P T 1
H86F H 0.130420 0.887074 0.618950 0.125 Uiso 0.25 1 calc R U P T 1
Cl11 Cl -0.1611(18) 0.4985(15) 0.5198(14) 0.043(4) Uani 0.5 1 d . . P U 2
Cl15 Cl 0.1731(18) 1.4344(19) 0.5516(13) 0.047(4) Uani 0.5 1 d . . P V 1
Cl18 Cl 1.0737(10) 1.7071(12) 1.2164(9) 0.058(2) Uani 1 1 d . . . . .
Cl6 Cl 1.0858(14) 0.8914(19) 1.0127(11) 0.039(3) Uani 0.5 1 d . . P W 1
Cl10 Cl -0.0041(16) 0.8129(18) 0.7272(13) 0.040(4) Uani 0.5 1 d . . P X 2
Cl2 Cl 0.6206(13) 0.4943(13) 0.7208(9) 0.053(3) Uani 0.5 1 d . . P Y 2
Cl1 Cl 0.6398(19) 0.3946(15) 0.6964(12) 0.073(4) Uani 0.5 1 d . . P Z 1
Cl17 Cl 0.2234(15) 1.317(2) 1.0013(15) 0.054(6) Uani 0.5 1 d . . P A 2
Cl7 Cl 0.3691(11) 0.5936(13) 1.2200(9) 0.068(3) Uani 1 1 d . . . . .
C74A C 0.604(3) 0.700(3) 0.491(3) 0.047(10) Uiso 0.5 1 d D . P Q 2
H74A H 0.606233 0.765737 0.462755 0.057 Uiso 0.5 1 calc R U P Q 2
C76A C 0.4829(17) 0.626(4) 0.505(2) 0.053(11) Uiso 0.5 1 d D . P Q 2
H76G H 0.445286 0.674728 0.533580 0.080 Uiso 0.25 1 calc R U P Q 2
H76H H 0.429624 0.581184 0.448424 0.080 Uiso 0.25 1 calc R U P Q 2
H76I H 0.496784 0.573889 0.542077 0.080 Uiso 0.25 1 calc R U P Q 2
H76J H 0.469177 0.545140 0.482474 0.080 Uiso 0.25 1 calc R U P Q 2
H76K H 0.484839 0.638683 0.567630 0.080 Uiso 0.25 1 calc R U P Q 2
H76L H 0.417679 0.645978 0.473977 0.080 Uiso 0.25 1 calc R U P Q 2
C55A C 0.271(6) 1.207(6) 0.435(4) 0.057(12) Uiso 0.5 1 d . . P N 2
H55G H 0.273764 1.159881 0.381520 0.085 Uiso 0.25 1 calc R U P N 2
H55H H 0.186945 1.199924 0.434100 0.085 Uiso 0.25 1 calc R U P N 2
H55I H 0.318834 1.286985 0.439473 0.085 Uiso 0.25 1 calc R U P N 2
H55J H 0.245931 1.271312 0.455209 0.085 Uiso 0.25 1 calc R U P N 2
H55K H 0.332751 1.231270 0.402629 0.085 Uiso 0.25 1 calc R U P N 2
H55L H 0.200861 1.144209 0.397256 0.085 Uiso 0.25 1 calc R U P N 2
C54A C 0.317(10) 1.170(10) 0.508(7) 0.09(3) Uiso 0.5 1 d . . P N 2
H54A H 0.288746 1.085062 0.492706 0.105 Uiso 0.5 1 calc R U P N 2
C56A C 0.460(5) 1.222(5) 0.489(3) 0.050(10) Uiso 0.5 1 d . . P N 2
H56G H 0.455161 1.200447 0.426325 0.075 Uiso 0.25 1 calc R U P N 2
H56H H 0.492390 1.305409 0.508143 0.075 Uiso 0.25 1 calc R U P N 2
H56I H 0.512709 1.189679 0.521572 0.075 Uiso 0.25 1 calc R U P N 2
H56J H 0.518345 1.263242 0.544369 0.075 Uiso 0.25 1 calc R U P N 2
H56K H 0.481116 1.158281 0.462551 0.075 Uiso 0.25 1 calc R U P N 2
H56L H 0.460798 1.274011 0.449122 0.075 Uiso 0.25 1 calc R U P N 2
C85A C 0.094(11) 0.645(10) 0.431(8) 0.11(3) Uiso 0.5 1 d . . P T 2
H85A H 0.105585 0.659576 0.374054 0.164 Uiso 0.25 1 calc R U P T 2
H85B H 0.079410 0.564805 0.431135 0.164 Uiso 0.25 1 calc R U P T 2
H85C H 0.024527 0.664300 0.443266 0.164 Uiso 0.25 1 calc R U P T 2
H85D H 0.034097 0.599545 0.458249 0.164 Uiso 0.25 1 calc R U P T 2
H85E H 0.060271 0.694315 0.401168 0.164 Uiso 0.25 1 calc R U P T 2
H85F H 0.115155 0.594820 0.389038 0.164 Uiso 0.25 1 calc R U P T 2
C84A C 0.201(5) 0.716(4) 0.498(3) 0.031(9) Uiso 0.5 1 d . . P T 2
H84A H 0.278827 0.742695 0.479912 0.037 Uiso 0.5 1 calc R U P T 2
C86A C 0.133(5) 0.805(6) 0.512(4) 0.051(11) Uiso 0.5 1 d . . P T 2
H86G H 0.184387 0.871859 0.558271 0.076 Uiso 0.25 1 calc R U P T 2
H86H H 0.114281 0.829500 0.457478 0.076 Uiso 0.25 1 calc R U P T 2
H86I H 0.057625 0.768668 0.528986 0.076 Uiso 0.25 1 calc R U P T 2
H86J H 0.053142 0.774825 0.471552 0.076 Uiso 0.25 1 calc R U P T 2
H86K H 0.123247 0.817184 0.572345 0.076 Uiso 0.25 1 calc R U P T 2
H86L H 0.179903 0.878016 0.500837 0.076 Uiso 0.25 1 calc R U P T 2
C22A C 0.861(5) 0.902(4) 1.169(3) 0.040(10) Uiso 0.5 1 d . . P E 2
H22A H 0.799041 0.872554 1.202582 0.048 Uiso 0.5 1 calc R U P E 2
C24A C 0.964(5) 1.000(5) 1.232(4) 0.051(11) Uiso 0.5 1 d . . P E 2
H24A H 0.927287 1.057726 1.249669 0.062 Uiso 0.5 1 calc R U P E 2
C25A C 1.063(5) 1.061(5) 1.191(4) 0.052(10) Uiso 0.5 1 d . . P E 2
H25G H 1.027110 1.081570 1.139203 0.078 Uiso 0.25 1 calc R U P E 2
H25H H 1.118708 1.129591 1.233342 0.078 Uiso 0.25 1 calc R U P E 2
H25I H 1.106065 1.010087 1.174781 0.078 Uiso 0.25 1 calc R U P E 2
H25J H 1.140812 1.065929 1.225681 0.078 Uiso 0.25 1 calc R U P E 2
H25K H 1.049214 1.017908 1.131542 0.078 Uiso 0.25 1 calc R U P E 2
H25L H 1.061857 1.137412 1.190103 0.078 Uiso 0.25 1 calc R U P E 2
C26A C 0.989(6) 0.956(6) 1.314(4) 0.060(12) Uiso 0.5 1 d . . P E 2
H26G H 0.913242 0.919642 1.329282 0.090 Uiso 0.25 1 calc R U P E 2
H26H H 1.029115 0.900802 1.303010 0.090 Uiso 0.25 1 calc R U P E 2
H26I H 1.041758 1.020306 1.361572 0.090 Uiso 0.25 1 calc R U P E 2
H26J H 1.076169 0.974192 1.333295 0.090 Uiso 0.25 1 calc R U P E 2
H26K H 0.960295 0.993031 1.359566 0.090 Uiso 0.25 1 calc R U P E 2
H26L H 0.947652 0.873527 1.301004 0.090 Uiso 0.25 1 calc R U P E 2
O7H O 0.689(4) 1.233(5) 0.960(3) 0.027(9) Uani 0.35(3) 1 d . U P A 1
H7H H 0.722975 1.311030 0.998200 0.041 Uiso 0.35(3) 1 calc R U P A 1
O8H O 0.804(4) 1.070(4) 0.949(3) 0.054(9) Uani 0.65(3) 1 d . U P A 2
H8H H 0.885658 1.081051 0.984564 0.081 Uiso 0.65(3) 1 calc R U P A 2
O5H O 0.758(3) 1.024(3) 0.788(2) 0.016(8) Uani 0.35(3) 1 d . U P A 1
H5H H 0.816103 1.014174 0.751605 0.024 Uiso 0.35(3) 1 calc R U P A 1
O6H O 0.625(3) 1.190(3) 0.779(2) 0.036(7) Uani 0.65(3) 1 d . U P A 2
H6H H 0.632383 1.246426 0.741273 0.054 Uiso 0.65(3) 1 calc R U P A 2
O1H O 0.406(4) 1.019(4) 0.787(3) 0.015(8) Uani 0.35(3) 1 d . U P A 1
H1H H 0.324967 1.007383 0.751082 0.022 Uiso 0.35(3) 1 calc R U P A 1
O4 O 0.546(4) 0.903(4) 0.806(3) 0.017(8) Uani 0.35(3) 1 d . U P A 1
O2H O 0.467(4) 1.061(3) 0.947(2) 0.051(8) Uani 0.65(3) 1 d . U P A 2
H2H H 0.409072 1.069159 0.983718 0.076 Uiso 0.65(3) 1 calc R U P A 2
O3 O 0.588(3) 0.928(3) 0.932(2) 0.047(7) Uani 0.65(3) 1 d . U P A 2
Cl12 Cl -0.1460(18) 0.533(2) 0.4926(15) 0.066(5) Uani 0.5 1 d . . P B 1
Cl16 Cl 0.210(3) 1.271(3) 1.023(2) 0.071(8) Uani 0.5 1 d . . P C 1
Cl13 Cl 0.1244(11) 1.2093(14) 0.7265(8) 0.066(3) Uani 1 1 d . . . . .
C46A C 0.578(4) 1.448(4) 1.310(3) 0.036(7) Uiso 0.5 1 d . . P K 2
H46G H 0.651808 1.488375 1.293615 0.053 Uiso 0.25 1 calc R U P K 2
H46H H 0.535566 1.500363 1.323920 0.053 Uiso 0.25 1 calc R U P K 2
H46I H 0.598114 1.417580 1.361456 0.053 Uiso 0.25 1 calc R U P K 2
H46J H 0.538517 1.449170 1.359046 0.053 Uiso 0.25 1 calc R U P K 2
H46K H 0.654760 1.437183 1.328740 0.053 Uiso 0.25 1 calc R U P K 2
H46L H 0.592211 1.519965 1.291205 0.053 Uiso 0.25 1 calc R U P K 2
C45A C 0.434(6) 1.261(5) 1.225(4) 0.055(11) Uiso 0.5 1 d . . P K 1
H45G H 0.372763 1.267756 1.179520 0.083 Uiso 0.25 1 calc R U P K 1
H45H H 0.447415 1.189215 1.207546 0.083 Uiso 0.25 1 calc R U P K 1
H45I H 0.407313 1.261935 1.279888 0.083 Uiso 0.25 1 calc R U P K 1
H45J H 0.445565 1.211514 1.265116 0.083 Uiso 0.25 1 calc R U P K 1
H45K H 0.370913 1.290055 1.237090 0.083 Uiso 0.25 1 calc R U P K 1
H45L H 0.411015 1.217336 1.164748 0.083 Uiso 0.25 1 calc R U P K 1
C44A C 0.492(5) 1.344(4) 1.230(3) 0.038(8) Uiso 0.5 1 d . . P K 2
H44A H 0.539049 1.293485 1.243115 0.045 Uiso 0.5 1 calc R U P K 2
Cl9 Cl -0.007(2) 0.771(2) 0.7433(16) 0.062(6) Uani 0.5 1 d . . P D 1
Cl14 Cl 0.136(2) 1.394(2) 0.5266(19) 0.057(6) Uani 0.5 1 d . . P E 2
O11W O 0.4192(16) 1.5460(14) 0.7647(11) 0.044(3) Uani 1 1 d . . . . .
Cl5 Cl 1.0737(15) 0.8297(19) 1.0061(11) 0.054(3) Uani 0.5 1 d . . P F 2
Cl3 Cl 0.7863(12) 0.4925(11) 1.0425(8) 0.048(2) Uani 0.5 1 d . . P G 2
C36A C 1.144(4) 1.414(4) 1.312(3) 0.040(8) Uiso 0.5 1 d . . P H 1
H36G H 1.118640 1.416398 1.366866 0.060 Uiso 0.25 1 calc R U P H 1
H36H H 1.182734 1.356570 1.304579 0.060 Uiso 0.25 1 calc R U P H 1
H36I H 1.201343 1.488720 1.312051 0.060 Uiso 0.25 1 calc R U P H 1
H36J H 1.216505 1.424727 1.288797 0.060 Uiso 0.25 1 calc R U P H 1
H36K H 1.152411 1.484556 1.351085 0.060 Uiso 0.25 1 calc R U P H 1
H36L H 1.133802 1.352405 1.343613 0.060 Uiso 0.25 1 calc R U P H 1
C34A C 1.050(6) 1.386(7) 1.247(5) 0.059(12) Uiso 0.5 1 d . . P H 1
H34A H 1.021287 1.302928 1.246242 0.071 Uiso 0.5 1 calc R U P H 1
C35A C 0.896(9) 1.405(9) 1.257(7) 0.09(3) Uiso 0.5 1 d . . P H 1
H35G H 0.840123 1.377942 1.199260 0.129 Uiso 0.25 1 calc R U P H 1
H35H H 0.862072 1.359596 1.297105 0.129 Uiso 0.25 1 calc R U P H 1
H35I H 0.910396 1.485225 1.279326 0.129 Uiso 0.25 1 calc R U P H 1
H35J H 0.901604 1.437234 1.317867 0.129 Uiso 0.25 1 calc R U P H 1
H35K H 0.879655 1.455579 1.220022 0.129 Uiso 0.25 1 calc R U P H 1
H35L H 0.831332 1.329950 1.237801 0.129 Uiso 0.25 1 calc R U P H 1
Cl4 Cl 0.5275(17) 0.6327(13) 0.9948(11) 0.063(3) Uani 0.5 1 d . . P H 2
Cl19 Cl 1.1728(17) 1.5785(13) 0.9660(11) 0.118(5) Uani 1 1 d . . . . .
C16A C 0.388(5) 0.945(5) 1.321(4) 0.045(11) Uiso 0.5 1 d . . P D 2
H16G H 0.456795 0.982426 1.371103 0.068 Uiso 0.25 1 calc R U P D 2
H16H H 0.332070 0.987180 1.320577 0.068 Uiso 0.25 1 calc R U P D 2
H16I H 0.346702 0.866629 1.324112 0.068 Uiso 0.25 1 calc R U P D 2
H16J H 0.300249 0.908397 1.306091 0.068 Uiso 0.25 1 calc R U P D 2
H16K H 0.424975 0.903643 1.356618 0.068 Uiso 0.25 1 calc R U P D 2
H16L H 0.410343 1.024194 1.353083 0.068 Uiso 0.25 1 calc R U P D 2
C14A C 0.429(7) 0.946(6) 1.244(4) 0.047(13) Uiso 0.5 1 d . . P D 2
H14A H 0.464766 1.029159 1.247071 0.056 Uiso 0.5 1 calc R U P D 2
O16W O 1.043(6) 1.135(6) 1.043(4) 0.078(16) Uiso 0.5 1 d . . P I 2
O9W O 0.290(4) 1.064(4) 1.045(3) 0.056(9) Uiso 0.5 1 d . . P J 1
O78 O 0.697(3) 0.797(3) 0.736(2) 0.065(5) Uani 1 1 d . U . . .
O17W O 1.018(4) 1.102(4) 1.053(3) 0.045(8) Uiso 0.5 1 d . . P K 1
C85 C 0.226(7) 0.793(7) 0.454(5) 0.073(17) Uiso 0.5 1 d . . P T 1
H85G H 0.241316 0.725798 0.427128 0.110 Uiso 0.25 1 calc R U P T 1
H85H H 0.193345 0.825919 0.407700 0.110 Uiso 0.25 1 calc R U P T 1
H85I H 0.301197 0.849857 0.490684 0.110 Uiso 0.25 1 calc R U P T 1
H85J H 0.249256 0.875252 0.456546 0.110 Uiso 0.25 1 calc R U P T 1
H85K H 0.297227 0.775130 0.475975 0.110 Uiso 0.25 1 calc R U P T 1
H85L H 0.189375 0.751192 0.392991 0.110 Uiso 0.25 1 calc R U P T 1
Cl21 Cl 0.1275(17) 0.5299(18) 0.7861(14) 0.077(4) Uani 0.5 1 d . . P . .
O10W O 0.312(6) 1.116(6) 1.049(4) 0.087(16) Uiso 0.5 1 d . . P L 2
O12W O 0.883(3) 1.483(3) 0.743(2) 0.052(8) Uiso 0.5 1 d . . P M 2
O13W O 0.811(4) 1.576(4) 0.777(3) 0.063(9) Uiso 0.5 1 d . . P N 1
O15W O 1.004(3) 1.518(3) 1.0325(19) 0.037(6) Uiso 0.5 1 d . . P O 1
O14W O 0.951(5) 1.559(5) 0.991(4) 0.076(12) Uiso 0.5 1 d . . P P 2
Cl20 Cl 0.6999(12) 0.5782(12) 1.0193(9) 0.050(2) Uani 0.5 1 d . . P Q 1

loop_
_atom_site_aniso_label
_atom_site_aniso_U_11
_atom_site_aniso_U_22
_atom_site_aniso_U_33
_atom_site_aniso_U_23
_atom_site_aniso_U_13
_atom_site_aniso_U_12
Zr1 0.0325(12) 0.0423(14) 0.0394(12) 0.0152(10) 0.0091(9) 0.0133(11)
Zr2 0.0302(12) 0.0390(14) 0.0587(16) 0.0120(12) 0.0109(11) 0.0144(11)
Zr3 0.0325(11) 0.0393(14) 0.0392(11) 0.0152(10) 0.0094(9) 0.0126(11)
Zr4 0.0335(12) 0.0363(13) 0.0396(12) 0.0059(10) 0.0129(10) 0.0086(10)
Zr5 0.0352(12) 0.0392(14) 0.0411(12) 0.0080(10) 0.0133(10) 0.0111(11)
Zr6 0.0400(13) 0.0384(13) 0.0341(11) 0.0107(9) 0.0106(9) 0.0166(11)
O7 0.058(10) 0.058(10) 0.058(10) 0.013(3) 0.014(3) 0.020(4)
O2 0.080(17) 0.080(17) 0.080(17) 0.018(4) 0.019(4) 0.028(6)
O5 0.026(5) 0.026(5) 0.026(5) 0.0055(15) 0.0061(15) 0.0093(19)
O8 0.002(6) 0.002(6) 0.002(6) 0.0003(17) 0.0002(18) 0.001(2)
O6 0.022(8) 0.022(8) 0.022(8) 0.005(2) 0.005(2) 0.008(3)
O4H 0.046(8) 0.046(8) 0.046(8) 0.010(2) 0.011(2) 0.016(3)
O3H 0.015(8) 0.014(8) 0.015(8) 0.003(2) 0.004(2) 0.005(3)
O1 0.060(12) 0.060(12) 0.060(12) 0.013(3) 0.014(3) 0.021(4)
O1W 0.039(4) 0.038(4) 0.041(4) 0.009(2) 0.009(2) 0.014(2)
O2W 0.047(5) 0.044(5) 0.047(5) 0.010(2) 0.011(2) 0.017(3)
O3W 0.043(5) 0.044(5) 0.042(5) 0.009(2) 0.012(2) 0.013(3)
O4W 0.050(6) 0.051(6) 0.051(6) 0.011(2) 0.011(3) 0.019(3)
O5W 0.074(8) 0.073(9) 0.075(9) 0.017(3) 0.017(3) 0.026(4)
O6W 0.054(6) 0.052(6) 0.055(6) 0.012(3) 0.012(3) 0.019(3)
O7W 0.050(6) 0.052(6) 0.050(6) 0.012(2) 0.012(3) 0.017(3)
O8W 0.043(5) 0.045(5) 0.044(5) 0.009(2) 0.011(2) 0.016(3)
O18 0.034(10) 0.12(2) 0.054(7) 0.045(10) -0.008(7) -0.035(11)
O19 0.059(11) 0.066(13) 0.022(7) 0.007(7) 0.010(7) -0.004(8)
C11 0.030(9) 0.055(13) 0.046(7) 0.028(9) 0.002(5) 0.015(6)
C12 0.040(11) 0.062(12) 0.064(10) -0.003(12) 0.021(9) 0.001(10)
N13 0.10(2) 0.054(11) 0.048(14) 0.017(10) 0.042(14) 0.011(12)
O28 0.020(7) 0.066(11) 0.061(10) 0.037(8) 0.012(7) 0.016(7)
O29 0.054(12) 0.073(14) 0.093(12) 0.058(10) 0.048(11) 0.044(11)
C21 0.039(12) 0.089(17) 0.090(11) 0.056(13) 0.043(11) 0.038(12)
N23 0.10(3) 0.19(5) 0.12(3) 0.10(3) 0.09(3) 0.10(3)
O38 0.038(9) 0.054(12) 0.039(6) 0.017(7) 0.012(6) 0.020(9)
O39 0.036(7) 0.039(9) 0.056(10) 0.019(7) 0.020(7) 0.014(6)
C31 0.031(7) 0.028(9) 0.037(6) 0.006(6) 0.015(5) 0.014(5)
C32 0.029(8) 0.065(12) 0.046(8) 0.018(8) 0.003(6) 0.017(6)
N33 0.037(10) 0.050(10) 0.042(11) -0.002(8) 0.002(8) 0.001(6)
O48 0.047(10) 0.062(11) 0.037(9) 0.009(8) 0.005(7) 0.028(9)
O49 0.030(7) 0.018(6) 0.053(6) -0.008(5) -0.007(5) 0.014(5)
C41 0.049(14) 0.024(9) 0.050(6) 0.011(6) 0.008(9) 0.008(8)
C42 0.058(14) 0.030(9) 0.041(7) 0.010(6) 0.003(9) 0.011(8)
N43 0.050(14) 0.062(14) 0.042(11) -0.004(10) 0.001(10) 0.030(10)
O58 0.071(14) 0.064(13) 0.034(6) 0.011(8) 0.012(8) 0.036(11)
O59 0.069(13) 0.042(9) 0.039(9) 0.018(6) 0.020(8) 0.026(8)
C51 0.10(2) 0.083(15) 0.034(6) 0.032(9) 0.031(11) 0.067(14)
C52 0.080(18) 0.078(13) 0.041(8) 0.019(10) 0.007(11) 0.047(13)
N53 0.055(13) 0.059(11) 0.056(13) 0.039(10) 0.018(11) 0.027(10)
O68 0.048(8) 0.036(8) 0.031(5) 0.004(5) 0.018(5) 0.019(7)
O69 0.027(6) 0.043(8) 0.054(10) 0.013(6) 0.014(5) 0.017(5)
C61 0.064(14) 0.046(16) 0.035(5) 0.003(8) 0.015(8) -0.017(11)
C62 0.033(8) 0.061(11) 0.036(6) 0.019(6) 0.012(6) 0.017(7)
N63 0.053(11) 0.052(12) 0.056(14) -0.004(9) 0.035(9) -0.008(8)
C64 0.080(19) 0.068(14) 0.029(8) 0.009(6) 0.009(10) -0.005(10)
C65 0.10(3) 0.16(3) 0.034(8) 0.040(13) 0.009(15) -0.05(2)
C66 0.10(2) 0.064(17) 0.12(3) -0.023(14) 0.04(2) 0.013(13)
O79 0.037(9) 0.030(8) 0.060(10) -0.011(7) 0.004(8) 0.009(6)
C71 0.051(15) 0.063(15) 0.057(6) -0.007(10) 0.002(12) 0.032(12)
C72 0.074(18) 0.086(18) 0.072(8) -0.010(13) 0.002(14) 0.061(15)
N73 0.053(17) 0.055(14) 0.14(3) 0.009(16) 0.016(19) 0.031(12)
O88 0.047(12) 0.045(12) 0.046(8) -0.011(8) 0.020(8) -0.006(9)
O89 0.040(9) 0.073(14) 0.024(7) -0.008(7) 0.006(6) 0.007(7)
C81 0.039(12) 0.08(2) 0.043(8) -0.007(9) 0.014(8) 0.008(9)
C82 0.052(18) 0.14(4) 0.037(9) -0.001(14) 0.009(11) -0.027(16)
N83 0.063(13) 0.056(14) 0.038(11) 0.010(9) 0.015(9) 0.001(9)
Cl11 0.049(9) 0.029(7) 0.051(9) 0.004(6) 0.010(7) 0.019(7)
Cl15 0.051(9) 0.058(11) 0.049(8) 0.026(7) 0.020(7) 0.033(8)
Cl18 0.047(4) 0.065(6) 0.080(6) 0.032(5) 0.024(4) 0.031(4)
Cl6 0.028(6) 0.061(10) 0.048(7) 0.027(7) 0.026(5) 0.030(7)
Cl10 0.038(7) 0.034(9) 0.049(8) 0.000(7) 0.001(6) 0.025(7)
Cl2 0.061(7) 0.045(6) 0.052(6) 0.008(5) 0.014(5) 0.016(5)
Cl1 0.105(12) 0.046(7) 0.066(8) 0.011(6) 0.045(8) 0.011(7)
Cl17 0.018(6) 0.073(14) 0.050(10) -0.017(9) 0.000(6) 0.007(7)
Cl7 0.051(5) 0.081(7) 0.066(6) -0.006(5) 0.005(4) 0.031(5)
O7H 0.027(9) 0.027(9) 0.027(9) 0.006(2) 0.007(2) 0.009(3)
O8H 0.054(9) 0.054(9) 0.054(9) 0.012(2) 0.013(2) 0.019(3)
O5H 0.016(8) 0.016(8) 0.016(8) 0.003(2) 0.004(2) 0.005(3)
O6H 0.036(7) 0.036(7) 0.036(7) 0.0077(19) 0.0088(19) 0.013(3)
O1H 0.015(8) 0.015(8) 0.015(8) 0.003(2) 0.004(2) 0.005(3)
O4 0.017(8) 0.016(8) 0.017(8) 0.004(2) 0.004(2) 0.006(3)
O2H 0.051(8) 0.051(8) 0.051(8) 0.011(2) 0.012(2) 0.018(3)
O3 0.047(7) 0.047(7) 0.047(7) 0.011(2) 0.011(2) 0.017(3)
Cl12 0.049(7) 0.072(13) 0.064(11) -0.010(9) 0.013(7) 0.017(8)
Cl16 0.053(11) 0.087(19) 0.066(12) 0.009(11) 0.022(9) 0.015(11)
Cl13 0.055(5) 0.103(9) 0.042(4) 0.020(5) 0.012(4) 0.029(6)
Cl9 0.082(13) 0.041(11) 0.066(12) 0.020(8) 0.010(9) 0.027(10)
Cl14 0.058(13) 0.047(12) 0.068(15) 0.019(10) 0.028(11) 0.012(9)
O11W 0.057(9) 0.028(7) 0.038(7) -0.009(6) 0.003(6) 0.016(7)
Cl5 0.054(7) 0.062(9) 0.054(7) 0.015(7) 0.022(5) 0.027(7)
Cl3 0.062(6) 0.029(5) 0.041(5) -0.003(4) 0.016(4) 0.004(4)
Cl4 0.088(9) 0.041(6) 0.071(8) 0.025(6) 0.024(7) 0.030(7)
Cl19 0.155(13) 0.080(7) 0.105(8) 0.010(6) 0.060(9) 0.013(8)
O78 0.065(5) 0.065(5) 0.065(5) 0.0142(16) 0.0152(16) 0.023(2)
Cl21 0.062(8) 0.071(10) 0.088(11) 0.031(8) 0.010(7) 0.007(7)
Cl20 0.052(6) 0.047(6) 0.050(5) 0.014(4) 0.012(4) 0.015(5)

loop_
_atom_type_symbol
_atom_type_description
_atom_type_scat_dispersion_real
_atom_type_scat_dispersion_imag
_atom_type_scat_source
C C 0.0181 0.0091 'International Tables Vol C Tables 4.2.6.8 and 6.1.1.4'
H H 0.0000 0.0000 'International Tables Vol C Tables 4.2.6.8 and 6.1.1.4'
Cl Cl 0.3639 0.7018 'International Tables Vol C Tables 4.2.6.8 and 6.1.1.4'
N N 0.0311 0.0180 'International Tables Vol C Tables 4.2.6.8 and 6.1.1.4'
O O 0.0492 0.0322 'International Tables Vol C Tables 4.2.6.8 and 6.1.1.4'
Zr Zr -0.1862 2.2449 'International Tables Vol C Tables 4.2.6.8 and 6.1.1.4'

loop_
_geom_angle_atom_site_label_1
_geom_angle_atom_site_label_2
_geom_angle_atom_site_label_3
_geom_angle
_geom_angle_site_symmetry_1
_geom_angle_site_symmetry_3
_geom_angle_publ_flag
O3 Zr1 O2H 77.4(14) . . ?
O3 Zr1 O1 99.4(18) . . ?
O2H Zr1 O1 66.6(17) . . ?
O4 Zr1 O6W 94.1(15) . . ?
O3 Zr1 O6W 89.2(13) . . ?
O2H Zr1 O6W 144.5(13) . . ?
O1 Zr1 O6W 148.8(15) . . ?
O4 Zr1 O7W 151.1(14) . . ?
O3 Zr1 O7W 151.7(12) . . ?
O2H Zr1 O7W 83.9(13) . . ?
O1 Zr1 O7W 92.2(15) . . ?
O6W Zr1 O7W 94.1(11) . . ?
O4 Zr1 O1H 74.9(17) . . ?
O6W Zr1 O1H 144.7(13) . . ?
O7W Zr1 O1H 82.5(15) . . ?
O4 Zr1 O3H 71.7(15) . . ?
O6W Zr1 O3H 80.3(13) . . ?
O7W Zr1 O3H 137.2(12) . . ?
O1H Zr1 O3H 125.0(17) . . ?
O4 Zr1 O2 87(3) . . ?
O6W Zr1 O2 137(2) . . ?
O7W Zr1 O2 106(2) . . ?
O1H Zr1 O2 77(3) . . ?
O3H Zr1 O2 59(3) . . ?
O4 Zr1 O88 84.2(13) . . ?
O3 Zr1 O88 136.6(11) . . ?
O2H Zr1 O88 135.0(13) . . ?
O1 Zr1 O88 77.4(16) . . ?
O6W Zr1 O88 75.9(11) . . ?
O7W Zr1 O88 71.0(9) . . ?
O1H Zr1 O88 69.8(14) . . ?
O3H Zr1 O88 144.6(12) . . ?
O2 Zr1 O88 147(2) . . ?
O3 Zr1 O4H 67.7(13) . . ?
O2H Zr1 O4H 124.2(14) . . ?
O1 Zr1 O4H 77.6(15) . . ?
O6W Zr1 O4H 78.2(11) . . ?
O7W Zr1 O4H 140.5(11) . . ?
O88 Zr1 O4H 69.5(10) . . ?
O4 Zr1 O18 139.5(14) . . ?
O3 Zr1 O18 84.5(12) . . ?
O2H Zr1 O18 71.7(14) . . ?
O1 Zr1 O18 135.9(16) . . ?
O6W Zr1 O18 74.4(12) . . ?
O7W Zr1 O18 69.5(10) . . ?
O1H Zr1 O18 134.6(14) . . ?
O3H Zr1 O18 68.1(12) . . ?
O2 Zr1 O18 77(2) . . ?
O88 Zr1 O18 127.8(8) . . ?
O4H Zr1 O18 140.9(12) . . ?
O3 Zr2 O5 97.3(13) . . ?
O4 Zr2 O8 91.2(15) . . ?
O3 Zr2 O8H 79.0(15) . . ?
O5 Zr2 O8H 69.9(13) . . ?
O4 Zr2 O5H 77.2(16) . . ?
O8 Zr2 O5H 69.5(11) . . ?
O3 Zr2 O5W 88.5(13) . . ?
O4 Zr2 O5W 95.2(16) . . ?
O5 Zr2 O5W 147.8(11) . . ?
O8 Zr2 O5W 143.8(11) . . ?
O8H Zr2 O5W 142.1(15) . . ?
O5H Zr2 O5W 146.6(12) . . ?
O3 Zr2 O4W 150.1(12) . . ?
O4 Zr2 O4W 150.1(13) . . ?
O5 Zr2 O4W 95.1(10) . . ?
O8 Zr2 O4W 96.6(10) . . ?
O8H Zr2 O4W 79.9(14) . . ?
O5H Zr2 O4W 78.7(12) . . ?
O5W Zr2 O4W 95.3(11) . . ?
O3 Zr2 O29 80.9(12) . . ?
O4 Zr2 O29 136.8(13) . . ?
O5 Zr2 O29 143.2(10) . . ?
O8 Zr2 O29 82.1(10) . . ?
O8H Zr2 O29 73.7(14) . . ?
O5H Zr2 O29 136.9(12) . . ?
O5W Zr2 O29 69.0(12) . . ?
O4W Zr2 O29 73.0(9) . . ?
O3 Zr2 O78 134.8(13) . . ?
O4 Zr2 O78 82.2(14) . . ?
O5 Zr2 O78 80.4(10) . . ?
O8 Zr2 O78 142.8(11) . . ?
O8H Zr2 O78 138.3(14) . . ?
O5H Zr2 O78 73.4(12) . . ?
O5W Zr2 O78 73.4(12) . . ?
O4W Zr2 O78 74.2(11) . . ?
O29 Zr2 O78 126.5(11) . . ?
O3 Zr2 O4H 69.9(13) . . ?
O5 Zr2 O4H 73.1(11) . . ?
O8H Zr2 O4H 127.3(16) . . ?
O5W Zr2 O4H 79.5(13) . . ?
O4W Zr2 O4H 140.0(10) . . ?
O29 Zr2 O4H 137.2(11) . . ?
O78 Zr2 O4H 66.2(12) . . ?
O4 Zr2 O3H 69.5(14) . . ?
O8 Zr2 O3H 69.6(12) . . ?
O5H Zr2 O3H 125.6(14) . . ?
O5W Zr2 O3H 79.4(13) . . ?
O4W Zr2 O3H 140.1(11) . . ?
O29 Zr2 O3H 68.2(11) . . ?
O78 Zr2 O3H 138.5(13) . . ?
O2 Zr3 O8 92(3) . . ?
O2 Zr3 O39 144(3) . . ?
O8 Zr3 O39 80.8(10) . . ?
O7 Zr3 O39 86.5(15) . . ?
O2 Zr3 O7H 71(3) . . ?
O8 Zr3 O7H 67.4(14) . . ?
O39 Zr3 O7H 74.1(15) . . ?
O2 Zr3 O19 85(3) . . ?
O8 Zr3 O19 149.3(11) . . ?
O7 Zr3 O19 137.5(15) . . ?
O39 Zr3 O19 118.9(8) . . ?
O7H Zr3 O19 137.7(14) . . ?
O2 Zr3 O48 90(3) . . ?
O8 Zr3 O48 137.7(11) . . ?
O7 Zr3 O48 83.9(14) . . ?
O39 Zr3 O48 73.9(9) . . ?
O7H Zr3 O48 73.3(15) . . ?
O19 Zr3 O48 72.9(10) . . ?
O2 Zr3 O3H 70(3) . . ?
O8 Zr3 O3H 76.7(13) . . ?
O39 Zr3 O3H 140.2(11) . . ?
O7H Zr3 O3H 124.4(18) . . ?
O19 Zr3 O3H 73.4(12) . . ?
O48 Zr3 O3H 141.6(12) . . ?
O2 Zr3 O28 138(3) . . ?
O8 Zr3 O28 87.0(10) . . ?
O7 Zr3 O28 145.9(14) . . ?
O39 Zr3 O28 76.7(9) . . ?
O7H Zr3 O28 143.6(13) . . ?
O19 Zr3 O28 76.2(9) . . ?
O48 Zr3 O28 118.4(9) . . ?
O3H Zr3 O28 69.8(12) . . ?
O7 Zr3 O3 93.0(16) . . ?
O39 Zr3 O3 138.7(10) . . ?
O19 Zr3 O3 88.4(11) . . ?
O48 Zr3 O3 147.2(11) . . ?
O28 Zr3 O3 81.3(11) . . ?
O7 Zr3 O2H 67.3(16) . . ?
O39 Zr3 O2H 145.5(11) . . ?
O19 Zr3 O2H 74.1(12) . . ?
O48 Zr3 O2H 81.0(11) . . ?
O28 Zr3 O2H 137.1(11) . . ?
O3 Zr3 O2H 67.8(12) . . ?
O7 Zr3 O8H 70.7(16) . . ?
O39 Zr3 O8H 73.7(12) . . ?
O19 Zr3 O8H 145.5(13) . . ?
O48 Zr3 O8H 139.6(13) . . ?
O28 Zr3 O8H 76.1(12) . . ?
O3 Zr3 O8H 67.3(13) . . ?
O2H Zr3 O8H 115.0(14) . . ?
O6 Zr4 O8 90.1(15) . . ?
O7 Zr4 O8H 77.1(18) . . ?
O7 Zr4 O5 93.9(16) . . ?
O8H Zr4 O5 67.9(13) . . ?
O6 Zr4 O2W 96.8(14) . . ?
O8 Zr4 O2W 144.0(9) . . ?
O7 Zr4 O2W 92.9(16) . . ?
O8H Zr4 O2W 146.3(13) . . ?
O5 Zr4 O2W 145.7(9) . . ?
O6 Zr4 O3W 147.9(12) . . ?
O8 Zr4 O3W 101.5(10) . . ?
O7 Zr4 O3W 152.2(15) . . ?
O8H Zr4 O3W 84.5(14) . . ?
O5 Zr4 O3W 98.1(9) . . ?
O2W Zr4 O3W 91.1(9) . . ?
O6 Zr4 O7H 70.5(17) . . ?
O8 Zr4 O7H 66.0(15) . . ?
O2W Zr4 O7H 83.2(15) . . ?
O3W Zr4 O7H 141.5(14) . . ?
O6 Zr4 O5H 73.6(15) . . ?
O8 Zr4 O5H 71.2(11) . . ?
O2W Zr4 O5H 144.6(11) . . ?
O3W Zr4 O5H 82.0(12) . . ?
O7H Zr4 O5H 122.8(18) . . ?
O6 Zr4 O68 81.2(12) . . ?
O8 Zr4 O68 143.3(9) . . ?
O7 Zr4 O68 135.6(14) . . ?
O8H Zr4 O68 135.7(11) . . ?
O5 Zr4 O68 79.0(8) . . ?
O2W Zr4 O68 72.7(8) . . ?
O3W Zr4 O68 71.6(8) . . ?
O7H Zr4 O68 140.1(13) . . ?
O5H Zr4 O68 72.2(10) . . ?
O6 Zr4 O38 139.2(12) . . ?
O8 Zr4 O38 79.5(10) . . ?
O7 Zr4 O38 82.4(15) . . ?
O8H Zr4 O38 74.6(13) . . ?
O5 Zr4 O38 142.1(9) . . ?
O2W Zr4 O38 72.2(9) . . ?
O3W Zr4 O38 72.7(8) . . ?
O7H Zr4 O38 69.3(15) . . ?
O5H Zr4 O38 136.3(11) . . ?
O68 Zr4 O38 128.6(8) . . ?
O7 Zr4 O6H 66.6(16) . . ?
O8H Zr4 O6H 122.5(16) . . ?
O5 Zr4 O6H 71.9(11) . . ?
O2W Zr4 O6H 80.2(11) . . ?
O3W Zr4 O6H 141.1(10) . . ?
O68 Zr4 O6H 69.6(9) . . ?
O38 Zr4 O6H 137.1(9) . . ?
O6 Zr5 O4 89.9(17) . . ?
O6 Zr5 O59 90.1(13) . . ?
O5 Zr5 O59 145.6(9) . . ?
O4 Zr5 O59 141.4(13) . . ?
O6 Zr5 O89 146.0(12) . . ?
O5 Zr5 O89 141.7(10) . . ?
O4 Zr5 O89 86.4(14) . . ?
O59 Zr5 O89 72.6(11) . . ?
O5 Zr5 O1 100.8(16) . . ?
O59 Zr5 O1 80.8(15) . . ?
O89 Zr5 O1 83.1(15) . . ?
O6 Zr5 O69 83.2(12) . . ?
O5 Zr5 O69 83.2(9) . . ?
O4 Zr5 O69 143.5(13) . . ?
O59 Zr5 O69 74.7(8) . . ?
O89 Zr5 O69 118.3(8) . . ?
O1 Zr5 O69 139.6(14) . . ?
O6 Zr5 O79 138.1(12) . . ?
O5 Zr5 O79 80.0(9) . . ?
O4 Zr5 O79 84.8(13) . . ?
O59 Zr5 O79 118.9(9) . . ?
O89 Zr5 O79 75.2(9) . . ?
O1 Zr5 O79 143.3(15) . . ?
O69 Zr5 O79 77.1(9) . . ?
O5 Zr5 O6H 74.3(10) . . ?
O59 Zr5 O6H 73.8(11) . . ?
O89 Zr5 O6H 140.5(11) . . ?
O1 Zr5 O6H 71.5(16) . . ?
O69 Zr5 O6H 71.0(10) . . ?
O79 Zr5 O6H 140.9(10) . . ?
O5 Zr5 O4H 73.4(10) . . ?
O59 Zr5 O4H 138.2(11) . . ?
O89 Zr5 O4H 70.9(11) . . ?
O1 Zr5 O4H 75.4(15) . . ?
O69 Zr5 O4H 142.0(9) . . ?
O79 Zr5 O4H 69.7(11) . . ?
O6H Zr5 O4H 127.5(12) . . ?
O6 Zr5 O1H 71.5(15) . . ?
O4 Zr5 O1H 69.8(16) . . ?
O59 Zr5 O1H 73.7(13) . . ?
O89 Zr5 O1H 75.5(12) . . ?
O69 Zr5 O1H 139.0(12) . . ?
O79 Zr5 O1H 142.1(13) . . ?
O6 Zr5 O5H 67.8(14) . . ?
O4 Zr5 O5H 69.4(14) . . ?
O59 Zr5 O5H 144.1(11) . . ?
O89 Zr5 O5H 140.0(12) . . ?
O69 Zr5 O5H 74.8(10) . . ?
O79 Zr5 O5H 71.4(10) . . ?
O1H Zr5 O5H 121.0(14) . . ?
O7 Zr6 O1 97(2) . . ?
O7 Zr6 O2H 73.8(18) . . ?
O1 Zr6 O2H 64.6(16) . . ?
O6 Zr6 O1H 72.9(16) . . ?
O7 Zr6 O1W 94.6(16) . . ?
O1 Zr6 O1W 149.3(15) . . ?
O6 Zr6 O1W 98.9(12) . . ?
O2H Zr6 O1W 146.2(11) . . ?
O1H Zr6 O1W 145.1(12) . . ?
O7 Zr6 O8W 150.7(15) . . ?
O1 Zr6 O8W 94.7(15) . . ?
O6 Zr6 O8W 150.6(12) . . ?
O2H Zr6 O8W 87.7(12) . . ?
O1H Zr6 O8W 84.9(14) . . ?
O1W Zr6 O8W 88.3(8) . . ?
O7 Zr6 O6H 69.7(16) . . ?
O1 Zr6 O6H 74.9(16) . . ?
O2H Zr6 O6H 120.1(13) . . ?
O1W Zr6 O6H 83.0(10) . . ?
O8W Zr6 O6H 139.5(11) . . ?
O7 Zr6 O49 83.1(14) . . ?
O1 Zr6 O49 138.9(14) . . ?
O6 Zr6 O49 138.9(11) . . ?
O2H Zr6 O49 76.4(11) . . ?
O1H Zr6 O49 137.0(12) . . ?
O1W Zr6 O49 70.6(7) . . ?
O8W Zr6 O49 70.4(8) . . ?
O6H Zr6 O49 140.3(10) . . ?
O6 Zr6 O7H 67.1(15) . . ?
O1H Zr6 O7H 120.7(19) . . ?
O1W Zr6 O7H 84.1(15) . . ?
O8W Zr6 O7H 142.2(13) . . ?
O49 Zr6 O7H 72.2(13) . . ?
O7 Zr6 O58 139.9(15) . . ?
O1 Zr6 O58 77.8(16) . . ?
O6 Zr6 O58 85.5(12) . . ?
O2H Zr6 O58 133.7(13) . . ?
O1H Zr6 O58 70.8(14) . . ?
O1W Zr6 O58 74.8(9) . . ?
O8W Zr6 O58 68.8(9) . . ?
O6H Zr6 O58 70.7(11) . . ?
O49 Zr6 O58 126.3(8) . . ?
O7H Zr6 O58 142.4(14) . . ?
O6 Zr6 O2 84(2) . . ?
O1H Zr6 O2 76(2) . . ?
O1W Zr6 O2 138(2) . . ?
O8W Zr6 O2 109(2) . . ?
O49 Zr6 O2 80(2) . . ?
O7H Zr6 O2 59(3) . . ?
O58 Zr6 O2 147(2) . . ?
Zr6 O7 Zr4 122(2) . . ?
Zr6 O7 Zr3 116(2) . . ?
Zr4 O7 Zr3 112(2) . . ?
Zr3 O2 Zr6 127(5) . . ?
Zr3 O2 Zr1 129(5) . . ?
Zr6 O2 Zr1 99(3) . . ?
Zr5 O5 Zr2 116.3(11) . . ?
Zr5 O5 Zr4 114.7(11) . . ?
Zr2 O5 Zr4 112.6(9) . . ?
Zr3 O8 Zr4 121.6(14) . . ?
Zr3 O8 Zr2 114.6(13) . . ?
Zr4 O8 Zr2 113.0(11) . . ?
Zr4 O6 Zr5 121.6(19) . . ?
Zr4 O6 Zr6 117.1(17) . . ?
Zr5 O6 Zr6 114.7(17) . . ?
Zr2 O4H Zr1 98.3(12) . . ?
Zr2 O4H Zr5 97.0(13) . . ?
Zr1 O4H Zr5 96.1(12) . . ?
Zr2 O4H H4H 120.0 . . ?
Zr1 O4H H4H 120.0 . . ?
Zr5 O4H H4H 120.0 . . ?
Zr3 O3H Zr1 102.6(16) . . ?
Zr3 O3H Zr2 99.0(15) . . ?
Zr1 O3H Zr2 98.7(14) . . ?
Zr3 O3H H3H 117.7 . . ?
Zr1 O3H H3H 117.7 . . ?
Zr2 O3H H3H 117.7 . . ?
Zr1 O1 Zr6 116(2) . . ?
Zr1 O1 Zr5 111(2) . . ?
Zr6 O1 Zr5 112(2) . . ?
Zr6 O1W H1WA 102.0 . . ?
Zr6 O1W H1WB 127.6 . . ?
H1WA O1W H1WB 97.4 . . ?
Zr4 O2W H2WA 116.4 . . ?
Zr4 O2W H2WB 130.1 . . ?
H2WA O2W H2WB 112.7 . . ?
Zr4 O3W H3WA 119.1 . . ?
Zr4 O3W H3WB 137.1 . . ?
H3WA O3W H3WB 103.5 . . ?
Zr2 O4W H4WA 126.3 . . ?
Zr2 O4W H4WB 122.6 . . ?
H4WA O4W H4WB 101.8 . . ?
Zr2 O5W H5WA 135.0 . . ?
Zr2 O5W H5WB 126.5 . . ?
H5WA O5W H5WB 97.9 . . ?
Zr1 O6W H6WA 133.0 . . ?
Zr1 O6W H6WB 122.9 . . ?
H6WA O6W H6WB 102.5 . . ?
Zr1 O7W H7WA 128.3 . . ?
Zr1 O7W H7WB 129.4 . . ?
H7WA O7W H7WB 101.4 . . ?
Zr6 O8W H8WA 128.3 . . ?
Zr6 O8W H8WB 121.7 . . ?
H8WA O8W H8WB 104.0 . . ?
C11 O18 Zr1 132(2) . . ?
C11 O19 Zr3 129.3(19) . . ?
O18 C11 O19 127(3) . . ?
O18 C11 C12 112(3) . . ?
O19 C11 C12 113(3) . . ?
N13 C12 C14A 114(4) . . ?
N13 C12 C11 107(3) . . ?
C14A C12 C11 119(4) . . ?
N13 C12 C14 111(3) . . ?
C11 C12 C14 107(3) . . ?
N13 C12 H12 110.8 . . ?
C11 C12 H12 110.8 . . ?
C14 C12 H12 110.8 . . ?
N13 C12 H12A 105.4 . . ?
C14A C12 H12A 105.4 . . ?
C11 C12 H12A 105.4 . . ?
C12 N13 H13A 108.2 . . ?
C12 N13 H13B 111.1 . . ?
H13A N13 H13B 115.3 . . ?
C12 N13 H13C 106.8 . . ?
H13A N13 H13C 104.8 . . ?
H13B N13 H13C 110.1 . . ?
C15 C14 C12 119(6) . . ?
C15 C14 C16 125(6) . . ?
C12 C14 C16 94(4) . . ?
C15 C14 H14 106.1 . . ?
C12 C14 H14 106.1 . . ?
C16 C14 H14 106.1 . . ?
C14A C15A H15I 109.5 . . ?
C14A C15A H15H 109.5 . . ?
H15I C15A H15H 109.5 . . ?
C14A C15A H15L 109.5 . . ?
H15I C15A H15L 109.5 . . ?
H15H C15A H15L 109.5 . . ?
C14A C15A H15K 109.5 . . ?
C14A C15A H15J 109.5 . . ?
H15K C15A H15J 109.5 . . ?
C14A C15A H15G 109.5 . . ?
H15K C15A H15G 109.5 . . ?
H15J C15A H15G 109.5 . . ?
C14 C15 H15D 109.5 . . ?
C14 C15 H15E 109.5 . . ?
H15D C15 H15E 109.5 . . ?
C14 C15 H15B 109.5 . . ?
H15D C15 H15B 109.5 . . ?
H15E C15 H15B 109.5 . . ?
H15F C15 H15C 109.5 . . ?
H15F C15 H15A 109.5 . . ?
H15C C15 H15A 109.5 . . ?
C14 C16 H16A 109.5 . . ?
C14 C16 H16B 109.5 . . ?
H16A C16 H16B 109.5 . . ?
C14 C16 H16C 109.5 . . ?
H16A C16 H16C 109.5 . . ?
H16B C16 H16C 109.5 . . ?
H16D C16 H16E 109.5 . . ?
H16D C16 H16F 109.5 . . ?
H16E C16 H16F 109.5 . . ?
C21 O28 Zr3 132(3) . . ?
C21 O29 Zr2 133(2) . . ?
O28 C21 O29 128(4) . . ?
O28 C21 C22 123(3) . . ?
O29 C21 C22 104(3) . . ?
O28 C21 C22A 106(4) . . ?
O29 C21 C22A 126(3) . . ?
N23 C22 C21 115(3) . . ?
N23 C22 C24 105(4) . . ?
C21 C22 C24 102(3) . . ?
N23 C22 H22 111.3 . . ?
C21 C22 H22 111.3 . . ?
C24 C22 H22 111.3 . . ?
C22 N23 H23A 109.1 . . ?
C22A N23 H23A 85.3 . . ?
C22 N23 H23B 108.9 . . ?
C22A N23 H23B 99.1 . . ?
H23A N23 H23B 106.5 . . ?
C22 N23 H23C 112.5 . . ?
C22A N23 H23C 140.8 . . ?
H23A N23 H23C 109.4 . . ?
H23B N23 H23C 110.2 . . ?
C24 C25 H25A 109.5 . . ?
C24 C25 H25B 109.5 . . ?
H25A C25 H25B 109.5 . . ?
C24 C25 H25C 109.5 . . ?
H25A C25 H25C 109.5 . . ?
H25B C25 H25C 109.5 . . ?
C24 C25 H25D 109.5 . . ?
C24 C25 H25E 109.5 . . ?
H25D C25 H25E 109.5 . . ?
C24 C25 H25F 109.5 . . ?
H25D C25 H25F 109.5 . . ?
H25E C25 H25F 109.5 . . ?
C26 C24 C25 105(4) . . ?
C26 C24 C22 110(4) . . ?
C25 C24 C22 108(4) . . ?
C26 C24 H24 111.5 . . ?
C25 C24 H24 111.5 . . ?
C22 C24 H24 111.5 . . ?
C24 C26 H26A 109.5 . . ?
C24 C26 H26B 109.5 . . ?
H26A C26 H26B 109.5 . . ?
C24 C26 H26C 109.5 . . ?
H26A C26 H26C 109.5 . . ?
H26B C26 H26C 109.5 . . ?
H26D C26 H26E 109.5 . . ?
H26D C26 H26F 109.5 . . ?
H26E C26 H26F 109.5 . . ?
C31 O38 Zr4 138(2) . . ?
C31 O39 Zr3 135(2) . . ?
O38 C31 O39 121(3) . . ?
O38 C31 C32 123(3) . . ?
O39 C31 C32 116(2) . . ?
N33 C32 C34A 112(4) . . ?
N33 C32 C34 125(4) . . ?
N33 C32 C31 108(2) . . ?
C34A C32 C31 131(4) . . ?
C34 C32 C31 113(4) . . ?
N33 C32 H32A 102.7 . . ?
C34 C32 H32A 102.7 . . ?
C31 C32 H32A 102.7 . . ?
N33 C32 H32 100.1 . . ?
C34A C32 H32 100.1 . . ?
C31 C32 H32 100.1 . . ?
C32 N33 H33A 108.3 . . ?
C32 N33 H33B 106.1 . . ?
H33A N33 H33B 109.1 . . ?
C32 N33 H33C 108.7 . . ?
H33A N33 H33C 112.7 . . ?
H33B N33 H33C 111.8 . . ?
C34 C36 H36A 109.5 . . ?
C34 C36 H36B 109.5 . . ?
H36A C36 H36B 109.5 . . ?
C34 C36 H36C 109.5 . . ?
H36A C36 H36C 109.5 . . ?
H36B C36 H36C 109.5 . . ?
C34 C36 H36D 109.5 . . ?
C34 C36 H36E 109.5 . . ?
H36D C36 H36E 109.5 . . ?
C34 C36 H36F 109.5 . . ?
H36D C36 H36F 109.5 . . ?
H36E C36 H36F 109.5 . . ?
C35 C34 C32 109(6) . . ?
C35 C34 C36 125(7) . . ?
C32 C34 C36 120(7) . . ?
C35 C34 H34 97.3 . . ?
C32 C34 H34 97.3 . . ?
C36 C34 H34 97.3 . . ?
C34 C35 H35A 109.5 . . ?
C34 C35 H35B 109.5 . . ?
H35A C35 H35B 109.5 . . ?
C34 C35 H35C 109.5 . . ?
H35A C35 H35C 109.5 . . ?
H35B C35 H35C 109.5 . . ?
H35D C35 H35E 109.5 . . ?
H35D C35 H35F 109.5 . . ?
H35E C35 H35F 109.5 . . ?
C41 O48 Zr3 130.4(19) . . ?
C41 O49 Zr6 136.8(18) . . ?
O49 C41 O48 124(3) . . ?
O49 C41 C42 124(3) . . ?
O48 C41 C42 112(3) . . ?
C41 C42 N43 107(2) . . ?
C41 C42 C44 119(3) . . ?
N43 C42 C44 115(3) . . ?
C41 C42 C44A 117(3) . . ?
N43 C42 C44A 98(3) . . ?
C41 C42 H42 104.9 . . ?
N43 C42 H42 104.9 . . ?
C44 C42 H42 104.9 . . ?
C41 C42 H42A 111.3 . . ?
N43 C42 H42A 111.3 . . ?
C44A C42 H42A 111.3 . . ?
C42 N43 H43A 108.6 . . ?
C42 N43 H43B 106.9 . . ?
H43A N43 H43B 113.0 . . ?
C42 N43 H43C 106.4 . . ?
H43A N43 H43C 112.6 . . ?
H43B N43 H43C 109.0 . . ?
C46 C44 C45A 96(4) . . ?
C46 C44 C42 136(4) . . ?
C45A C44 C42 110(4) . . ?
C46 C44 H44 103.8 . . ?
C45A C44 H44 103.8 . . ?
C42 C44 H44 103.8 . . ?
C44A C45 H45A 109.5 . . ?
C44A C45 H45B 109.5 . . ?
H45A C45 H45B 109.5 . . ?
C44A C45 H45C 109.5 . . ?
H45A C45 H45C 109.5 . . ?
H45B C45 H45C 109.5 . . ?
C44A C45 H45D 109.5 . . ?
C44A C45 H45E 109.5 . . ?
H45D C45 H45E 109.5 . . ?
C44A C45 H45F 109.5 . . ?
H45D C45 H45F 109.5 . . ?
H45E C45 H45F 109.5 . . ?
C44 C46 H46A 109.5 . . ?
C44 C46 H46B 109.5 . . ?
H46A C46 H46B 109.5 . . ?
C44 C46 H46C 109.5 . . ?
H46A C46 H46C 109.5 . . ?
H46B C46 H46C 109.5 . . ?
H46D C46 H46E 109.5 . . ?
H46D C46 H46F 109.5 . . ?
H46E C46 H46F 109.5 . . ?
C51 O58 Zr6 134(2) . . ?
C51 O59 Zr5 129.0(19) . . ?
O58 C51 O59 128(3) . . ?
O58 C51 C52 116(3) . . ?
O59 C51 C52 115(3) . . ?
C54A C52 N53 118(6) . . ?
N53 C52 C54 109(3) . . ?
C54A C52 C51 126(6) . . ?
N53 C52 C51 108(3) . . ?
C54 C52 C51 112(3) . . ?
N53 C52 H52 109.1 . . ?
C54 C52 H52 109.1 . . ?
C51 C52 H52 109.1 . . ?
C54A C52 H52A 99.1 . . ?
N53 C52 H52A 99.1 . . ?
C51 C52 H52A 99.1 . . ?
C52 N53 H53A 109.7 . . ?
C52 N53 H53B 109.3 . . ?
H53A N53 H53B 109.8 . . ?
C52 N53 H53C 109.6 . . ?
H53A N53 H53C 110.3 . . ?
H53B N53 H53C 108.2 . . ?
C52 C54 C56 118(4) . . ?
C52 C54 C55 105(7) . . ?
C56 C54 C55 96(7) . . ?
C52 C54 H54 112.2 . . ?
C56 C54 H54 112.2 . . ?
C55 C54 H54 112.2 . . ?
C54 C56 H56A 109.5 . . ?
C54 C56 H56B 109.5 . . ?
H56A C56 H56B 109.5 . . ?
C54 C56 H56C 109.5 . . ?
H56A C56 H56C 109.5 . . ?
H56B C56 H56C 109.5 . . ?
H56D C56 H56E 109.5 . . ?
H56D C56 H56F 109.5 . . ?
H56E C56 H56F 109.5 . . ?
C54 C55 H55A 109.5 . . ?
C54 C55 H55B 109.5 . . ?
H55A C55 H55B 109.5 . . ?
C54 C55 H55C 109.5 . . ?
H55A C55 H55C 109.5 . . ?
H55B C55 H55C 109.5 . . ?
H55D C55 H55E 109.5 . . ?
H55D C55 H55F 109.5 . . ?
H55E C55 H55F 109.5 . . ?
C61 O68 Zr4 136(2) . . ?
C61 O69 Zr5 136(2) . . ?
O69 C61 O68 122(3) . . ?
O69 C61 C62 119(3) . . ?
O68 C61 C62 117(3) . . ?
N63 C62 C61 107(2) . . ?
N63 C62 C64 118(2) . . ?
C61 C62 C64 110(3) . . ?
N63 C62 H62 107.1 . . ?
C61 C62 H62 107.1 . . ?
C64 C62 H62 107.1 . . ?
C62 N63 H63A 110.9 . . ?
C62 N63 H63B 108.1 . . ?
H63A N63 H63B 105.8 . . ?
C62 N63 H63C 112.8 . . ?
H63A N63 H63C 112.2 . . ?
H63B N63 H63C 106.7 . . ?
C66 C64 C65 115(5) . . ?
C66 C64 C62 114(3) . . ?
C65 C64 C62 108(4) . . ?
C66 C64 H64 106.5 . . ?
C65 C64 H64 106.5 . . ?
C62 C64 H64 106.5 . . ?
C64 C65 H65A 109.5 . . ?
C64 C65 H65B 109.5 . . ?
H65A C65 H65B 109.5 . . ?
C64 C65 H65C 109.5 . . ?
H65A C65 H65C 109.5 . . ?
H65B C65 H65C 109.5 . . ?
H65D C65 H65E 109.5 . . ?
H65D C65 H65F 109.5 . . ?
H65E C65 H65F 109.5 . . ?
C64 C66 H66A 109.5 . . ?
C64 C66 H66B 109.5 . . ?
H66A C66 H66B 109.5 . . ?
C64 C66 H66C 109.5 . . ?
H66A C66 H66C 109.5 . . ?
H66B C66 H66C 109.5 . . ?
H66D C66 H66E 109.5 . . ?
H66D C66 H66F 109.5 . . ?
H66E C66 H66F 109.5 . . ?
C71 O79 Zr5 134(3) . . ?
O79 C71 O78 132(3) . . ?
O79 C71 C72 119(3) . . ?
O78 C71 C72 109(3) . . ?
N73 C72 C74 112(4) . . ?
N73 C72 C74A 124(3) . . ?
N73 C72 C71 113(4) . . ?
C74 C72 C71 117(3) . . ?
C74A C72 C71 115(2) . . ?
N73 C72 H72 104.6 . . ?
C74 C72 H72 104.6 . . ?
C71 C72 H72 104.6 . . ?
N73 C72 H72A 99.4 . . ?
C74A C72 H72A 99.4 . . ?
C71 C72 H72A 99.4 . . ?
C72 N73 H73A 113.2 . . ?
C72 N73 H73B 109.4 . . ?
H73A N73 H73B 106.0 . . ?
C72 N73 H73C 113.9 . . ?
H73A N73 H73C 107.2 . . ?
H73B N73 H73C 106.6 . . ?
C72 C74 C76 109(3) . . ?
C72 C74 C75 109(3) . . ?
C76 C74 C75 99(3) . . ?
C72 C74 H74 112.8 . . ?
C76 C74 H74 112.8 . . ?
C75 C74 H74 112.8 . . ?
C74 C76 H76A 109.5 . . ?
C74 C76 H76B 109.5 . . ?
H76A C76 H76B 109.5 . . ?
C74 C76 H76C 109.5 . . ?
H76A C76 H76C 109.5 . . ?
H76B C76 H76C 109.5 . . ?
H76D C76 H76E 109.5 . . ?
H76D C76 H76F 109.5 . . ?
H76E C76 H76F 109.5 . . ?
C74 C75 H75E 109.5 . . ?
C74 C75 H75F 109.5 . . ?
H75E C75 H75F 109.5 . . ?
C74 C75 H75A 109.5 . . ?
H75E C75 H75A 109.5 . . ?
H75F C75 H75A 109.5 . . ?
H75C C75 H75B 109.5 . . ?
H75C C75 H75D 109.5 . . ?
H75B C75 H75D 109.5 . . ?
C74A C75 H75K 109.5 . . ?
C74A C75 H75L 109.5 . . ?
H75K C75 H75L 109.5 . . ?
C74A C75 H75I 109.5 . . ?
H75K C75 H75I 109.5 . . ?
H75L C75 H75I 109.5 . . ?
C74A C75 H75G 109.5 . . ?
H75K C75 H75G 141.1 . . ?
H75L C75 H75G 56.3 . . ?
H75I C75 H75G 56.3 . . ?
C74A C75 H75J 109.5 . . ?
H75K C75 H75J 56.3 . . ?
H75L C75 H75J 141.1 . . ?
H75I C75 H75J 56.3 . . ?
H75G C75 H75J 109.5 . . ?
C74A C75 H75H 109.5 . . ?
H75K C75 H75H 56.3 . . ?
H75L C75 H75H 56.3 . . ?
H75I C75 H75H 141.1 . . ?
H75G C75 H75H 109.5 . . ?
H75J C75 H75H 109.5 . . ?
C81 O88 Zr1 129(2) . . ?
C81 O89 Zr5 131(2) . . ?
O89 C81 O88 132(3) . . ?
O89 C81 C82 119(3) . . ?
O88 C81 C82 110(3) . . ?
N83 C82 C84A 124(3) . . ?
N83 C82 C81 115(3) . . ?
C84A C82 C81 118(4) . . ?
N83 C82 C84 102(4) . . ?
C81 C82 C84 114(5) . . ?
N83 C82 H82 108.3 . . ?
C81 C82 H82 108.3 . . ?
C84 C82 H82 108.3 . . ?
N83 C82 H82A 95.6 . . ?
C84A C82 H82A 95.6 . . ?
C81 C82 H82A 95.6 . . ?
C82 N83 H83A 111.4 . . ?
C82 N83 H83B 110.3 . . ?
H83A N83 H83B 107.9 . . ?
C82 N83 H83C 110.7 . . ?
H83A N83 H83C 106.9 . . ?
H83B N83 H83C 109.5 . . ?
C85 C84 C86 110(7) . . ?
C85 C84 C82 104(6) . . ?
C86 C84 C82 108(5) . . ?
C85 C84 H84 111.5 . . ?
C86 C84 H84 111.5 . . ?
C82 C84 H84 111.5 . . ?
C84 C86 H86A 109.5 . . ?
C84 C86 H86B 109.5 . . ?
H86A C86 H86B 109.5 . . ?
C84 C86 H86C 109.5 . . ?
H86A C86 H86C 109.5 . . ?
H86B C86 H86C 109.5 . . ?
H86D C86 H86E 109.5 . . ?
H86D C86 H86F 109.5 . . ?
H86E C86 H86F 109.5 . . ?
C75 C74A C76A 99(3) . . ?
C75 C74A C72 99(3) . . ?
C76A C74A C72 99(3) . . ?
C75 C74A H74A 118.7 . . ?
C76A C74A H74A 118.7 . . ?
C72 C74A H74A 118.7 . . ?
C74A C76A H76G 109.5 . . ?
C74A C76A H76H 109.5 . . ?
H76G C76A H76H 109.5 . . ?
C74A C76A H76I 109.5 . . ?
H76G C76A H76I 109.5 . . ?
H76H C76A H76I 109.5 . . ?
H76J C76A H76K 109.5 . . ?
H76J C76A H76L 109.5 . . ?
H76K C76A H76L 109.5 . . ?
C54A C55A H55G 109.5 . . ?
C54A C55A H55H 109.5 . . ?
H55G C55A H55H 109.5 . . ?
C54A C55A H55I 109.5 . . ?
H55G C55A H55I 109.5 . . ?
H55H C55A H55I 109.5 . . ?
C54A C55A H55J 109.5 . . ?
C54A C55A H55K 109.5 . . ?
H55J C55A H55K 109.5 . . ?
C54A C55A H55L 109.5 . . ?
H55J C55A H55L 109.5 . . ?
H55K C55A H55L 109.5 . . ?
C52 C54A C55A 134(9) . . ?
C52 C54A C56A 105(7) . . ?
C55A C54A C56A 90(7) . . ?
C52 C54A H54A 108.1 . . ?
C55A C54A H54A 108.1 . . ?
C56A C54A H54A 108.1 . . ?
C54A C56A H56G 109.5 . . ?
C54A C56A H56H 109.5 . . ?
H56G C56A H56H 109.5 . . ?
C54A C56A H56I 109.5 . . ?
H56G C56A H56I 109.5 . . ?
H56H C56A H56I 109.5 . . ?
H56J C56A H56K 109.5 . . ?
H56J C56A H56L 109.5 . . ?
H56K C56A H56L 109.5 . . ?
C84A C85A H85A 109.5 . . ?
C84A C85A H85B 109.5 . . ?
H85A C85A H85B 109.5 . . ?
C84A C85A H85C 109.5 . . ?
H85A C85A H85C 109.5 . . ?
H85B C85A H85C 109.5 . . ?
C84A C85A H85D 109.5 . . ?
C84A C85A H85E 109.5 . . ?
H85D C85A H85E 109.5 . . ?
C84A C85A H85F 109.5 . . ?
H85D C85A H85F 109.5 . . ?
H85E C85A H85F 109.5 . . ?
C85A C84A C82 121(6) . . ?
C85A C84A C86A 86(6) . . ?
C82 C84A C86A 88(4) . . ?
C85A C84A H84A 117.3 . . ?
C82 C84A H84A 117.3 . . ?
C86A C84A H84A 117.3 . . ?
C84A C86A H86G 109.5 . . ?
C84A C86A H86H 109.5 . . ?
H86G C86A H86H 109.5 . . ?
C84A C86A H86I 109.5 . . ?
H86G C86A H86I 109.5 . . ?
H86H C86A H86I 109.5 . . ?
H86J C86A H86K 109.5 . . ?
H86J C86A H86L 109.5 . . ?
H86K C86A H86L 109.5 . . ?
C24A C22A C21 120(4) . . ?
C24A C22A N23 122(4) . . ?
C21 C22A N23 93(3) . . ?
C24A C22A H22A 106.8 . . ?
C21 C22A H22A 106.8 . . ?
N23 C22A H22A 106.8 . . ?
C26A C24A C25A 122(5) . . ?
C26A C24A C22A 106(5) . . ?
C25A C24A C22A 114(5) . . ?
C26A C24A H24A 104.2 . . ?
C25A C24A H24A 104.2 . . ?
C22A C24A H24A 104.2 . . ?
C24A C25A H25G 109.5 . . ?
C24A C25A H25H 109.5 . . ?
H25G C25A H25H 109.5 . . ?
C24A C25A H25I 109.5 . . ?
H25G C25A H25I 109.5 . . ?
H25H C25A H25I 109.5 . . ?
H25J C25A H25K 109.5 . . ?
H25J C25A H25L 109.5 . . ?
H25K C25A H25L 109.5 . . ?
C24A C26A H26G 109.5 . . ?
C24A C26A H26H 109.5 . . ?
H26G C26A H26H 109.5 . . ?
C24A C26A H26I 109.5 . . ?
H26G C26A H26I 109.5 . . ?
H26H C26A H26I 109.5 . . ?
H26J C26A H26K 109.5 . . ?
H26J C26A H26L 109.5 . . ?
H26K C26A H26L 109.5 . . ?
Zr3 O7H Zr4 105(2) . . ?
Zr3 O7H Zr6 103(2) . . ?
Zr4 O7H Zr6 104(2) . . ?
Zr3 O7H H7H 114.3 . . ?
Zr4 O7H H7H 114.3 . . ?
Zr6 O7H H7H 114.3 . . ?
Zr4 O8H Zr2 109.6(19) . . ?
Zr4 O8H Zr3 98.8(17) . . ?
Zr2 O8H Zr3 100.4(18) . . ?
Zr4 O8H H8H 115.3 . . ?
Zr2 O8H H8H 115.3 . . ?
Zr3 O8H H8H 115.3 . . ?
Zr2 O5H Zr4 106.3(14) . . ?
Zr2 O5H Zr5 97.4(14) . . ?
Zr4 O5H Zr5 96.5(14) . . ?
Zr2 O5H H5H 117.7 . . ?
Zr4 O5H H5H 117.7 . . ?
Zr5 O5H H5H 117.7 . . ?
Zr6 O6H Zr5 101.7(13) . . ?
Zr6 O6H Zr4 102.2(13) . . ?
Zr5 O6H Zr4 99.2(13) . . ?
Zr6 O6H H6H 117.0 . . ?
Zr5 O6H H6H 117.0 . . ?
Zr4 O6H H6H 117.0 . . ?
Zr6 O1H Zr1 106.3(18) . . ?
Zr6 O1H Zr5 100.0(18) . . ?
Zr1 O1H Zr5 100.2(18) . . ?
Zr6 O1H H1H 116.0 . . ?
Zr1 O1H H1H 116.0 . . ?
Zr5 O1H H1H 116.0 . . ?
Zr2 O4 Zr1 120.0(19) . . ?
Zr2 O4 Zr5 115.7(19) . . ?
Zr1 O4 Zr5 115(2) . . ?
Zr1 O2H Zr6 112.6(16) . . ?
Zr1 O2H Zr3 105.2(15) . . ?
Zr6 O2H Zr3 101.4(16) . . ?
Zr1 O2H H2H 112.3 . . ?
Zr6 O2H H2H 112.3 . . ?
Zr3 O2H H2H 112.3 . . ?
Zr2 O3 Zr1 123.8(18) . . ?
Zr2 O3 Zr3 113.1(15) . . ?
Zr1 O3 Zr3 109.0(14) . . ?
C44A C46A H46G 109.5 . . ?
C44A C46A H46H 109.5 . . ?
H46G C46A H46H 109.5 . . ?
C44A C46A H46I 109.5 . . ?
H46G C46A H46I 109.5 . . ?
H46H C46A H46I 109.5 . . ?
C44A C46A H46J 109.5 . . ?
C44A C46A H46K 109.5 . . ?
H46J C46A H46K 109.5 . . ?
C44A C46A H46L 109.5 . . ?
H46J C46A H46L 109.5 . . ?
H46K C46A H46L 109.5 . . ?
C44 C45A H45G 109.5 . . ?
C44 C45A H45H 109.5 . . ?
H45G C45A H45H 109.5 . . ?
C44 C45A H45I 109.5 . . ?
H45G C45A H45I 109.5 . . ?
H45H C45A H45I 109.5 . . ?
H45J C45A H45K 109.5 . . ?
H45J C45A H45L 109.5 . . ?
H45K C45A H45L 109.5 . . ?
C45 C44A C46A 146(4) . . ?
C45 C44A C42 115(4) . . ?
C46A C44A C42 98(3) . . ?
C45 C44A H44A 93.5 . . ?
C46A C44A H44A 93.5 . . ?
C42 C44A H44A 93.5 . . ?
C34A C36A H36G 109.5 . . ?
C34A C36A H36H 109.5 . . ?
H36G C36A H36H 109.5 . . ?
C34A C36A H36I 109.5 . . ?
H36G C36A H36I 109.5 . . ?
H36H C36A H36I 109.5 . . ?
C34A C36A H36J 109.5 . . ?
C34A C36A H36K 109.5 . . ?
H36J C36A H36K 109.5 . . ?
C34A C36A H36L 109.5 . . ?
H36J C36A H36L 109.5 . . ?
H36K C36A H36L 109.5 . . ?
C36A C34A C32 134(6) . . ?
C36A C34A C35A 125(6) . . ?
C32 C34A C35A 99(5) . . ?
C36A C34A H34A 95.0 . . ?
C32 C34A H34A 95.0 . . ?
C35A C34A H34A 95.0 . . ?
C34A C35A H35G 109.5 . . ?
C34A C35A H35H 109.5 . . ?
H35G C35A H35H 109.5 . . ?
C34A C35A H35I 109.5 . . ?
H35G C35A H35I 109.5 . . ?
H35H C35A H35I 109.5 . . ?
H35J C35A H35K 109.5 . . ?
H35J C35A H35L 109.5 . . ?
H35K C35A H35L 109.5 . . ?
C14A C16A H16G 109.5 . . ?
C14A C16A H16H 109.5 . . ?
H16G C16A H16H 109.5 . . ?
C14A C16A H16I 109.5 . . ?
H16G C16A H16I 109.5 . . ?
H16H C16A H16I 109.5 . . ?
C14A C16A H16J 109.5 . . ?
C14A C16A H16K 109.5 . . ?
H16J C16A H16K 109.5 . . ?
C14A C16A H16L 109.5 . . ?
H16J C16A H16L 109.5 . . ?
H16K C16A H16L 109.5 . . ?
C16A C14A C12 131(7) . . ?
C16A C14A C15A 101(5) . . ?
C12 C14A C15A 115(5) . . ?
C16A C14A H14A 101.8 . . ?
C12 C14A H14A 101.8 . . ?
C15A C14A H14A 101.8 . . ?
C71 O78 Zr2 127(3) . . ?
C84 C85 H85G 109.5 . . ?
C84 C85 H85H 109.5 . . ?
H85G C85 H85H 109.5 . . ?
C84 C85 H85I 109.5 . . ?
H85G C85 H85I 109.5 . . ?
H85H C85 H85I 109.5 . . ?
H85J C85 H85K 109.5 . . ?
H85J C85 H85L 109.5 . . ?
H85K C85 H85L 109.5 . . ?

loop_
_geom_bond_atom_site_label_1
_geom_bond_atom_site_label_2
_geom_bond_distance
_geom_bond_site_symmetry_2
_geom_bond_publ_flag
Zr1 O4 2.04(4) . ?
Zr1 O3 2.05(3) . ?
Zr1 O2H 2.05(4) . ?
Zr1 O1 2.08(5) . ?
Zr1 O6W 2.16(3) . ?
Zr1 O7W 2.18(3) . ?
Zr1 O1H 2.19(4) . ?
Zr1 O3H 2.26(4) . ?
Zr1 O2 2.29(9) . ?
Zr1 O88 2.30(2) . ?
Zr1 O4H 2.34(3) . ?
Zr1 O18 2.35(2) . ?
Zr2 O3 1.94(3) . ?
Zr2 O4 2.03(4) . ?
Zr2 O5 2.10(2) . ?
Zr2 O8 2.19(3) . ?
Zr2 O8H 2.13(4) . ?
Zr2 O5H 2.18(4) . ?
Zr2 O5W 2.19(3) . ?
Zr2 O4W 2.24(3) . ?
Zr2 O29 2.30(3) . ?
Zr2 O78 2.31(3) . ?
Zr2 O4H 2.32(3) . ?
Zr2 O3H 2.38(4) . ?
Zr3 O2 1.58(9) . ?
Zr3 O8 1.97(3) . ?
Zr3 O7 2.14(5) . ?
Zr3 O39 2.18(2) . ?
Zr3 O7H 2.20(5) . ?
Zr3 O19 2.19(2) . ?
Zr3 O48 2.22(2) . ?
Zr3 O3H 2.22(4) . ?
Zr3 O28 2.23(2) . ?
Zr3 O3 2.25(3) . ?
Zr3 O2H 2.35(4) . ?
Zr3 O8H 2.42(4) . ?
Zr4 O6 2.00(4) . ?
Zr4 O8 2.04(3) . ?
Zr4 O7 2.07(5) . ?
Zr4 O8H 2.19(4) . ?
Zr4 O5 2.14(2) . ?
Zr4 O2W 2.16(3) . ?
Zr4 O3W 2.21(2) . ?
Zr4 O7H 2.22(4) . ?
Zr4 O5H 2.23(4) . ?
Zr4 O68 2.265(17) . ?
Zr4 O38 2.27(2) . ?
Zr4 O6H 2.31(3) . ?
Zr5 O6 2.02(4) . ?
Zr5 O5 2.03(2) . ?
Zr5 O4 2.11(4) . ?
Zr5 O59 2.16(2) . ?
Zr5 O89 2.16(2) . ?
Zr5 O1 2.18(5) . ?
Zr5 O69 2.20(2) . ?
Zr5 O79 2.19(2) . ?
Zr5 O6H 2.30(3) . ?
Zr5 O4H 2.36(3) . ?
Zr5 O1H 2.37(4) . ?
Zr5 O5H 2.47(4) . ?
Zr6 O7 1.98(5) . ?
Zr6 O1 2.07(5) . ?
Zr6 O6 2.14(4) . ?
Zr6 O2H 2.17(4) . ?
Zr6 O1H 2.21(4) . ?
Zr6 O1W 2.20(2) . ?
Zr6 O8W 2.20(2) . ?
Zr6 O6H 2.23(3) . ?
Zr6 O49 2.269(19) . ?
Zr6 O7H 2.26(5) . ?
Zr6 O58 2.26(2) . ?
Zr6 O2 2.32(9) . ?
O4H H4H 1.0000 . ?
O3H H3H 1.0000 . ?
O1W H1WA 0.9076 . ?
O1W H1WB 0.8765 . ?
O2W H2WA 0.8235 . ?
O2W H2WB 0.7859 . ?
O3W H3WA 0.8572 . ?
O3W H3WB 0.8493 . ?
O4W H4WA 0.8485 . ?
O4W H4WB 0.8777 . ?
O5W H5WA 0.9760 . ?
O5W H5WB 0.7945 . ?
O6W H6WA 0.8133 . ?
O6W H6WB 0.9028 . ?
O7W H7WA 0.8776 . ?
O7W H7WB 0.8538 . ?
O8W H8WA 0.8428 . ?
O8W H8WB 0.8572 . ?
O18 C11 1.19(4) . ?
O19 C11 1.28(4) . ?
C11 C12 1.59(4) . ?
C12 N13 1.44(5) . ?
C12 C14A 1.42(8) . ?
C12 C14 1.69(6) . ?
C12 H12 1.0000 . ?
C12 H12A 1.0000 . ?
N13 H13A 0.8911 . ?
N13 H13B 0.8284 . ?
N13 H13C 0.9429 . ?
C14 C15 1.57(12) . ?
C14 C16 1.84(9) . ?
C14 H14 1.0000 . ?
C15A C14A 1.63(9) . ?
C15A H15I 0.9800 . ?
C15A H15H 0.9800 . ?
C15A H15L 0.9800 . ?
C15A H15K 0.9800 . ?
C15A H15J 0.9800 . ?
C15A H15G 0.9800 . ?
C15 H15D 0.9800 . ?
C15 H15E 0.9800 . ?
C15 H15B 0.9800 . ?
C15 H15F 0.9800 . ?
C15 H15C 0.9800 . ?
C15 H15A 0.9800 . ?
C16 H16A 0.9800 . ?
C16 H16B 0.9800 . ?
C16 H16C 0.9800 . ?
C16 H16D 0.9800 . ?
C16 H16E 0.9800 . ?
C16 H16F 0.9800 . ?
O28 C21 1.19(5) . ?
O29 C21 1.24(5) . ?
C21 C22 1.53(6) . ?
C21 C22A 1.63(6) . ?
C22 N23 1.40(6) . ?
C22 C24 1.66(6) . ?
C22 H22 1.0000 . ?
N23 C22A 1.79(7) . ?
N23 H23A 0.9113 . ?
N23 H23B 0.9024 . ?
N23 H23C 0.8691 . ?
C25 C24 1.56(8) . ?
C25 H25A 0.9800 . ?
C25 H25B 0.9800 . ?
C25 H25C 0.9800 . ?
C25 H25D 0.9800 . ?
C25 H25E 0.9800 . ?
C25 H25F 0.9800 . ?
C24 C26 1.51(6) . ?
C24 H24 1.0000 . ?
C26 H26A 0.9800 . ?
C26 H26B 0.9800 . ?
C26 H26C 0.9800 . ?
C26 H26D 0.9800 . ?
C26 H26E 0.9800 . ?
C26 H26F 0.9800 . ?
O38 C31 1.21(3) . ?
O39 C31 1.30(3) . ?
C31 C32 1.59(4) . ?
C32 N33 1.36(4) . ?
C32 C34A 1.39(8) . ?
C32 C34 1.49(8) . ?
C32 H32A 1.0000 . ?
C32 H32 1.0000 . ?
N33 H33A 0.8878 . ?
N33 H33B 0.8968 . ?
N33 H33C 0.8583 . ?
C36 C34 1.40(12) . ?
C36 H36A 0.9800 . ?
C36 H36B 0.9800 . ?
C36 H36C 0.9800 . ?
C36 H36D 0.9800 . ?
C36 H36E 0.9800 . ?
C36 H36F 0.9800 . ?
C34 C35 1.53(9) . ?
C34 H34 1.0000 . ?
C35 H35A 0.9800 . ?
C35 H35B 0.9800 . ?
C35 H35C 0.9800 . ?
C35 H35D 0.9800 . ?
C35 H35E 0.9800 . ?
C35 H35F 0.9800 . ?
O48 C41 1.35(4) . ?
O49 C41 1.23(4) . ?
C41 C42 1.43(4) . ?
C42 N43 1.51(4) . ?
C42 C44 1.52(4) . ?
C42 C44A 1.69(5) . ?
C42 H42 1.0000 . ?
C42 H42A 1.0000 . ?
N43 H43A 0.8523 . ?
N43 H43B 0.8906 . ?
N43 H43C 0.8945 . ?
C44 C46 1.35(6) . ?
C44 C45A 1.45(7) . ?
C44 H44 1.0000 . ?
C45 C44A 1.45(9) . ?
C45 H45A 0.9800 . ?
C45 H45B 0.9800 . ?
C45 H45C 0.9800 . ?
C45 H45D 0.9800 . ?
C45 H45E 0.9800 . ?
C45 H45F 0.9800 . ?
C46 H46A 0.9800 . ?
C46 H46B 0.9800 . ?
C46 H46C 0.9800 . ?
C46 H46D 0.9800 . ?
C46 H46E 0.9800 . ?
C46 H46F 0.9800 . ?
O58 C51 1.21(4) . ?
O59 C51 1.37(4) . ?
C51 C52 1.57(4) . ?
C52 C54A 1.31(11) . ?
C52 N53 1.44(5) . ?
C52 C54 1.57(5) . ?
C52 H52 1.0000 . ?
C52 H52A 1.0000 . ?
N53 H53A 0.8766 . ?
N53 H53B 0.8998 . ?
N53 H53C 0.8946 . ?
C54 C56 1.58(8) . ?
C54 C55 1.9(2) . ?
C54 H54 1.0000 . ?
C56 H56A 0.9800 . ?
C56 H56B 0.9800 . ?
C56 H56C 0.9800 . ?
C56 H56D 0.9800 . ?
C56 H56E 0.9800 . ?
C56 H56F 0.9800 . ?
C55 H55A 0.9800 . ?
C55 H55B 0.9800 . ?
C55 H55C 0.9800 . ?
C55 H55D 0.9800 . ?
C55 H55E 0.9800 . ?
C55 H55F 0.9800 . ?
O68 C61 1.28(4) . ?
O69 C61 1.22(4) . ?
C61 C62 1.54(4) . ?
C62 N63 1.44(4) . ?
C62 C64 1.55(4) . ?
C62 H62 1.0000 . ?
N63 H63A 0.8814 . ?
N63 H63B 0.9408 . ?
N63 H63C 0.8697 . ?
C64 C66 1.39(7) . ?
C64 C65 1.54(5) . ?
C64 H64 1.0000 . ?
C65 H65A 0.9800 . ?
C65 H65B 0.9800 . ?
C65 H65C 0.9800 . ?
C65 H65D 0.9800 . ?
C65 H65E 0.9800 . ?
C65 H65F 0.9800 . ?
C66 H66A 0.9800 . ?
C66 H66B 0.9800 . ?
C66 H66C 0.9800 . ?
C66 H66D 0.9800 . ?
C66 H66E 0.9800 . ?
C66 H66F 0.9800 . ?
O79 C71 1.15(5) . ?
C71 O78 1.27(5) . ?
C71 C72 1.62(4) . ?
C72 N73 1.42(6) . ?
C72 C74 1.38(6) . ?
C72 C74A 1.60(6) . ?
C72 H72 1.0000 . ?
C72 H72A 1.0000 . ?
N73 H73A 0.9069 . ?
N73 H73B 0.9133 . ?
N73 H73C 0.8989 . ?
C74 C76 1.54(3) . ?
C74 C75 1.54(3) . ?
C74 H74 1.0000 . ?
C76 H76A 0.9800 . ?
C76 H76B 0.9800 . ?
C76 H76C 0.9800 . ?
C76 H76D 0.9800 . ?
C76 H76E 0.9800 . ?
C76 H76F 0.9800 . ?
C75 C74A 1.54(3) . ?
C75 H75E 0.9800 . ?
C75 H75F 0.9800 . ?
C75 H75A 0.9800 . ?
C75 H75C 0.9800 . ?
C75 H75B 0.9800 . ?
C75 H75D 0.9800 . ?
C75 H75K 0.9800 . ?
C75 H75L 0.9800 . ?
C75 H75I 0.9800 . ?
C75 H75G 0.9800 . ?
C75 H75J 0.9800 . ?
C75 H75H 0.9800 . ?
O88 C81 1.32(4) . ?
O89 C81 1.18(5) . ?
C81 C82 1.50(5) . ?
C82 N83 1.50(4) . ?
C82 C84A 1.48(5) . ?
C82 C84 1.74(9) . ?
C82 H82 1.0000 . ?
C82 H82A 1.0000 . ?
N83 H83A 0.9130 . ?
N83 H83B 0.8840 . ?
N83 H83C 0.8956 . ?
C84 C85 1.52(10) . ?
C84 C86 1.69(11) . ?
C84 H84 1.0000 . ?
C86 H86A 0.9800 . ?
C86 H86B 0.9800 . ?
C86 H86C 0.9800 . ?
C86 H86D 0.9800 . ?
C86 H86E 0.9800 . ?
C86 H86F 0.9800 . ?
C74A C76A 1.54(3) . ?
C74A H74A 1.0000 . ?
C76A H76G 0.9800 . ?
C76A H76H 0.9800 . ?
C76A H76I 0.9800 . ?
C76A H76J 0.9800 . ?
C76A H76K 0.9800 . ?
C76A H76L 0.9800 . ?
C55A C54A 1.41(13) . ?
C55A H55G 0.9800 . ?
C55A H55H 0.9800 . ?
C55A H55I 0.9800 . ?
C55A H55J 0.9800 . ?
C55A H55K 0.9800 . ?
C55A H55L 0.9800 . ?
C54A C56A 1.73(12) . ?
C54A H54A 1.0000 . ?
C56A H56G 0.9800 . ?
C56A H56H 0.9800 . ?
C56A H56I 0.9800 . ?
C56A H56J 0.9800 . ?
C56A H56K 0.9800 . ?
C56A H56L 0.9800 . ?
C85A C84A 1.45(13) . ?
C85A H85A 0.9800 . ?
C85A H85B 0.9800 . ?
C85A H85C 0.9800 . ?
C85A H85D 0.9800 . ?
C85A H85E 0.9800 . ?
C85A H85F 0.9800 . ?
C84A C86A 1.61(8) . ?
C84A H84A 1.0000 . ?
C86A H86G 0.9800 . ?
C86A H86H 0.9800 . ?
C86A H86I 0.9800 . ?
C86A H86J 0.9800 . ?
C86A H86K 0.9800 . ?
C86A H86L 0.9800 . ?
C22A C24A 1.52(7) . ?
C22A H22A 1.0000 . ?
C24A C26A 1.50(8) . ?
C24A C25A 1.51(7) . ?
C24A H24A 1.0000 . ?
C25A H25G 0.9800 . ?
C25A H25H 0.9800 . ?
C25A H25I 0.9800 . ?
C25A H25J 0.9800 . ?
C25A H25K 0.9800 . ?
C25A H25L 0.9800 . ?
C26A H26G 0.9800 . ?
C26A H26H 0.9800 . ?
C26A H26I 0.9800 . ?
C26A H26J 0.9800 . ?
C26A H26K 0.9800 . ?
C26A H26L 0.9800 . ?
O7H H7H 1.0000 . ?
O8H H8H 1.0000 . ?
O5H H5H 1.0000 . ?
O6H H6H 1.0000 . ?
O1H H1H 1.0000 . ?
O2H H2H 1.0000 . ?
C46A C44A 1.61(6) . ?
C46A H46G 0.9800 . ?
C46A H46H 0.9800 . ?
C46A H46I 0.9800 . ?
C46A H46J 0.9800 . ?
C46A H46K 0.9800 . ?
C46A H46L 0.9800 . ?
C45A H45G 0.9800 . ?
C45A H45H 0.9800 . ?
C45A H45I 0.9800 . ?
C45A H45J 0.9800 . ?
C45A H45K 0.9800 . ?
C45A H45L 0.9800 . ?
C44A H44A 1.0000 . ?
C36A C34A 1.31(9) . ?
C36A H36G 0.9800 . ?
C36A H36H 0.9800 . ?
C36A H36I 0.9800 . ?
C36A H36J 0.9800 . ?
C36A H36K 0.9800 . ?
C36A H36L 0.9800 . ?
C34A C35A 1.96(12) . ?
C34A H34A 1.0000 . ?
C35A H35G 0.9800 . ?
C35A H35H 0.9800 . ?
C35A H35I 0.9800 . ?
C35A H35J 0.9800 . ?
C35A H35K 0.9800 . ?
C35A H35L 0.9800 . ?
C16A C14A 1.39(9) . ?
C16A H16G 0.9800 . ?
C16A H16H 0.9800 . ?
C16A H16I 0.9800 . ?
C16A H16J 0.9800 . ?
C16A H16K 0.9800 . ?
C16A H16L 0.9800 . ?
C14A H14A 1.0000 . ?
C85 H85G 0.9800 . ?
C85 H85H 0.9800 . ?
C85 H85I 0.9800 . ?
C85 H85J 0.9800 . ?
C85 H85K 0.9800 . ?
C85 H85L 0.9800 . ?

loop_
_geom_hbond_atom_site_label_D
_geom_hbond_atom_site_label_H
_geom_hbond_atom_site_label_A
_geom_hbond_distance_DH
_geom_hbond_distance_HA
_geom_hbond_distance_DA
_geom_hbond_angle_DHA
_geom_hbond_site_symmetry_A
_geom_hbond_publ_flag
O1W H1WA Cl3^b 0.91 2.28 3.18(2) 169.3 1_565 yes
O1W H1WA Cl20^a 0.91 2.34 2.96(2) 125.1 1_565 yes
O1W H1WB Cl2^b 0.88 2.29 3.13(2) 160.7 1_565 yes
O1W H1WB Cl1^a 0.88 2.36 3.14(2) 147.8 1_565 yes
O2W H2WA Cl3^b 0.82 2.43 3.21(3) 158.7 1_565 yes
O2W H2WA O15W^a 0.82 2.27 2.89(4) 132.3 . yes
O2W H2WA O14W^b 0.82 1.90 2.58(6) 140.3 . yes
O2W H2WB Cl1^a 0.79 2.93 3.46(3) 126.2 1_565 yes
O2W H2WB O12W^b 0.79 1.85 2.63(5) 169.3 . yes
O2W H2WB O13W^a 0.79 2.56 3.22(5) 143.2 . yes
O3W H3WA Cl17^b 0.86 2.20 3.00(3) 157.0 1_655 yes
O3W H3WA Cl16^a 0.86 2.28 3.11(4) 162.9 1_655 yes
O3W H3WA O16W^b 0.86 2.53 3.09(7) 123.6 . yes
O3W H3WB Cl13 0.85 2.19 3.03(2) 168.1 1_655 yes
O4W H4WA Cl10^b 0.85 2.21 3.05(3) 173.0 1_655 yes
O4W H4WA Cl9^a 0.85 2.32 3.12(3) 158.2 1_655 yes
O4W H4WB Cl6^a 0.88 2.16 3.02(3) 167.7 . yes
O4W H4WB Cl5^b 0.88 2.42 3.28(3) 164.6 . yes
O5W H5WA Cl20^a 0.98 2.30 3.25(4) 164.9 . yes
O5W H5WB Cl2^b 0.79 2.95 3.46(3) 124.1 . yes
O5W H5WB O11W 0.79 2.16 2.95(4) 169.2 1_545 yes
O6W H6WA Cl19 0.81 2.69 3.21(3) 123.9 1_445 yes
O6W H6WA Cl21 0.81 2.27 3.06(3) 167.1 . yes
O6W H6WB Cl4^b 0.90 2.15 3.06(3) 176.8 . yes
O7W H7WA Cl6^a 0.88 2.19 3.05(3) 166.4 1_455 yes
O7W H7WA Cl5^b 0.88 2.32 3.12(3) 151.6 1_455 yes
O7W H7WA O9W^a 0.88 2.42 3.00(5) 123.8 . yes
O7W H7WB Cl10^b 0.85 2.27 3.12(3) 174.6 . yes
O7W H7WB Cl9^a 0.85 2.22 3.04(4) 159.2 . yes
O8W H8WA Cl13 0.84 2.27 3.10(3) 171.2 . yes
O8W H8WB Cl17^b 0.86 2.21 3.02(3) 156.9 . yes
O8W H8WB Cl16^a 0.86 2.30 3.14(4) 164.9 . yes
O8W H8WB O10W^b 0.86 2.65 3.16(7) 119.2 . yes
N13 H13A O18 0.89 2.22 2.69(4) 111.9 . yes
N13 H13A Cl19 0.89 2.50 3.19(4) 134.9 1_445 yes
N13 H13B Cl18 0.83 2.36 3.10(3) 148.8 1_445 yes
N13 H13B Cl5^b 0.83 2.88 3.32(5) 115.3 1_455 yes
N13 H13C Cl7 0.94 2.35 3.23(4) 153.8 . yes
N23 H23A Cl18 0.91 2.32 3.07(5) 139.7 1_545 yes
N23 H23B Cl6^a 0.90 2.36 3.19(4) 154.8 . yes
N23 H23B Cl5^b 0.90 2.25 3.03(4) 144.5 . yes
N23 H23C Cl3^b 0.87 2.55 3.40(7) 166.9 . yes
N23 H23C Cl20^a 0.87 2.01 2.79(7) 149.4 . yes
C32 H32^a Cl16^a 1.00 2.78 3.61(4) 141.0 1_655 yes
N33 H33A Cl17^b 0.89 2.96 3.55(3) 126.0 1_655 yes
N33 H33A Cl19 0.89 2.67 3.34(3) 133.0 . yes
N33 H33B Cl7 0.90 2.31 3.19(3) 165.7 1_665 yes
N33 H33C Cl18 0.86 2.44 3.18(3) 143.9 . yes
N43 H43A Cl4^b 0.85 2.48 3.23(4) 147.0 1_565 yes
N43 H43A Cl20^a 0.85 2.64 3.38(4) 146.0 1_565 yes
N43 H43B Cl7 0.89 2.28 3.07(3) 147.9 1_565 yes
N43 H43C Cl17^b 0.89 2.28 3.09(3) 149.2 . yes
N43 H43C Cl16^a 0.89 2.45 3.24(4) 147.2 . yes
C52 H52A^b Cl13 1.00 2.85 3.58(4) 130.0 . yes
N53 H53A Cl15^a 0.88 2.21 3.03(3) 154.2 . yes
N53 H53A Cl14^b 0.88 2.32 3.17(4) 163.0 . yes
N53 H53B Cl2^b 0.90 2.50 3.34(3) 156.1 1_565 yes
N53 H53B Cl1^a 0.90 2.61 3.37(4) 143.1 1_565 yes
N53 H53C Cl13 0.89 2.64 3.31(3) 132.5 . yes
C62 H62 Cl11^b 1.00 2.94 3.60(3) 125.1 1_665 yes
N63 H63A Cl15^a 0.88 2.55 3.29(3) 141.1 1_655 yes
N63 H63A Cl14^b 0.88 2.33 3.10(3) 145.8 1_655 yes
N63 H63B Cl13 0.94 2.38 3.31(4) 168.0 1_655 yes
N63 H63C Cl21 0.87 2.71 3.33(3) 129.8 1_665 yes
N63 H63C O12W^b 0.87 2.08 2.90(5) 158.2 . yes
N73 H73A Cl11^b 0.91 2.18 3.06(4) 165.7 1_655 yes
N73 H73A Cl12^a 0.91 2.31 3.20(5) 166.0 1_655 yes
N73 H73B Cl2^b 0.91 1.98 2.78(5) 145.3 . yes
N73 H73B Cl1^a 0.91 2.76 3.45(5) 133.1 . yes
N73 H73C Cl10^b 0.90 2.48 3.25(4) 143.2 1_655 yes
N73 H73C Cl9^a 0.90 2.38 3.20(5) 152.7 1_655 yes
N73 H73C O13W^a 0.90 2.28 2.85(7) 121.5 1_545 yes
N83 H83A Cl15^a 0.91 2.42 3.14(4) 136.1 1_545 yes
N83 H83A Cl14^b 0.91 2.67 3.47(4) 147.3 1_545 yes
N83 H83B Cl11^b 0.88 2.72 3.17(4) 112.8 . yes
N83 H83B Cl10^b 0.88 2.64 3.23(3) 124.8 . yes
N83 H83B Cl12^a 0.88 2.63 3.14(4) 117.5 . yes
N83 H83B Cl9^a 0.88 2.54 3.05(4) 117.6 . yes
N83 H83C Cl21 0.90 2.41 3.14(3) 139.0 . yes
C84^a H84^a Cl12^a 1.00 2.77 3.61(8) 141.7 . yes
O8H^b H8H^b O16W^b 1.00 1.82 2.80(8) 166.0 . yes
O2H^b H2H^b O10W^b 1.00 1.86 2.84(7) 167.9 . yes
C44A^b H44A^b O48 1.00 2.61 3.10(5) 110.3 . yes

loop_
_geom_torsion_atom_site_label_1
_geom_torsion_atom_site_label_2
_geom_torsion_atom_site_label_3
_geom_torsion_atom_site_label_4
_geom_torsion
_geom_torsion_site_symmetry_1
_geom_torsion_site_symmetry_2
_geom_torsion_site_symmetry_3
_geom_torsion_site_symmetry_4
_geom_torsion_publ_flag
O8 Zr3 O2 Zr6 -73(5) . . . . ?
O39 Zr3 O2 Zr6 3(9) . . . . ?
O7H Zr3 O2 Zr6 -8(4) . . . . ?
O19 Zr3 O2 Zr6 137(5) . . . . ?
O48 Zr3 O2 Zr6 64(5) . . . . ?
O3H Zr3 O2 Zr6 -148(6) . . . . ?
O28 Zr3 O2 Zr6 -161(2) . . . . ?
O8 Zr3 O2 Zr1 77(5) . . . . ?
O39 Zr3 O2 Zr1 154(3) . . . . ?
O7H Zr3 O2 Zr1 143(6) . . . . ?
O19 Zr3 O2 Zr1 -72(5) . . . . ?
O48 Zr3 O2 Zr1 -145(5) . . . . ?
O3H Zr3 O2 Zr1 2(4) . . . . ?
O28 Zr3 O2 Zr1 -10(9) . . . . ?
Zr1 O18 C11 O19 25(6) . . . . ?
Zr1 O18 C11 C12 172(3) . . . . ?
Zr3 O19 C11 O18 -28(6) . . . . ?
Zr3 O19 C11 C12 -175(2) . . . . ?
O18 C11 C12 N13 50(5) . . . . ?
O19 C11 C12 N13 -158(3) . . . . ?
O18 C11 C12 C14A -180(5) . . . . ?
O19 C11 C12 C14A -28(5) . . . . ?
O18 C11 C12 C14 168(4) . . . . ?
O19 C11 C12 C14 -40(4) . . . . ?
N13 C12 C14 C15 69(7) . . . . ?
C11 C12 C14 C15 -47(7) . . . . ?
N13 C12 C14 C16 -64(4) . . . . ?
C11 C12 C14 C16 180(3) . . . . ?
Zr3 O28 C21 O29 -2(6) . . . . ?
Zr3 O28 C21 C22 -155(3) . . . . ?
Zr3 O28 C21 C22A 173(2) . . . . ?
Zr2 O29 C21 O28 -1(6) . . . . ?
Zr2 O29 C21 C22 156(3) . . . . ?
Zr2 O29 C21 C22A -175(3) . . . . ?
O28 C21 C22 N23 -161(5) . . . . ?
O29 C21 C22 N23 40(5) . . . . ?
O28 C21 C22 C24 -48(5) . . . . ?
O29 C21 C22 C24 153(3) . . . . ?
N23 C22 C24 C26 -68(5) . . . . ?
C21 C22 C24 C26 171(3) . . . . ?
N23 C22 C24 C25 45(5) . . . . ?
C21 C22 C24 C25 -75(4) . . . . ?
Zr4 O38 C31 O39 -9(4) . . . . ?
Zr4 O38 C31 C32 168.7(19) . . . . ?
Zr3 O39 C31 O38 0(4) . . . . ?
Zr3 O39 C31 C32 -177.7(18) . . . . ?
O38 C31 C32 N33 30(4) . . . . ?
O39 C31 C32 N33 -153(2) . . . . ?
O38 C31 C32 C34A 173(5) . . . . ?
O39 C31 C32 C34A -10(6) . . . . ?
O38 C31 C32 C34 172(4) . . . . ?
O39 C31 C32 C34 -11(5) . . . . ?
N33 C32 C34 C35 59(7) . . . . ?
C31 C32 C34 C35 -75(6) . . . . ?
N33 C32 C34 C36 -144(6) . . . . ?
C31 C32 C34 C36 81(8) . . . . ?
Zr6 O49 C41 O48 -9(5) . . . . ?
Zr6 O49 C41 C42 166(2) . . . . ?
Zr3 O48 C41 O49 1(5) . . . . ?
Zr3 O48 C41 C42 -174(2) . . . . ?
O49 C41 C42 N43 9(4) . . . . ?
O48 C41 C42 N43 -176(3) . . . . ?
O49 C41 C42 C44 142(4) . . . . ?
O48 C41 C42 C44 -43(4) . . . . ?
O49 C41 C42 C44A 118(4) . . . . ?
O48 C41 C42 C44A -67(4) . . . . ?
C41 C42 C44 C46 68(6) . . . . ?
N43 C42 C44 C46 -164(5) . . . . ?
C41 C42 C44 C45A -55(5) . . . . ?
N43 C42 C44 C45A 74(4) . . . . ?
Zr6 O58 C51 O59 12(7) . . . . ?
Zr6 O58 C51 C52 -180(3) . . . . ?
Zr5 O59 C51 O58 -11(7) . . . . ?
Zr5 O59 C51 C52 -180(2) . . . . ?
O58 C51 C52 C54A 180(7) . . . . ?
O59 C51 C52 C54A -10(9) . . . . ?
O58 C51 C52 N53 31(5) . . . . ?
O59 C51 C52 N53 -159(3) . . . . ?
O58 C51 C52 C54 152(4) . . . . ?
O59 C51 C52 C54 -38(5) . . . . ?
N53 C52 C54 C56 61(5) . . . . ?
C51 C52 C54 C56 -59(5) . . . . ?
N53 C52 C54 C55 -44(8) . . . . ?
C51 C52 C54 C55 -164(7) . . . . ?
Zr5 O69 C61 O68 -7(7) . . . . ?
Zr5 O69 C61 C62 -169.6(19) . . . . ?
Zr4 O68 C61 O69 3(7) . . . . ?
Zr4 O68 C61 C62 166.4(18) . . . . ?
O69 C61 C62 N63 180(3) . . . . ?
O68 C61 C62 N63 16(5) . . . . ?
O69 C61 C62 C64 -51(5) . . . . ?
O68 C61 C62 C64 145(4) . . . . ?
N63 C62 C64 C66 60(4) . . . . ?
C61 C62 C64 C66 -63(4) . . . . ?
N63 C62 C64 C65 -69(5) . . . . ?
C61 C62 C64 C65 168(4) . . . . ?
Zr5 O79 C71 O78 3(8) . . . . ?
Zr5 O79 C71 C72 179(2) . . . . ?
O79 C71 C72 N73 -169(4) . . . . ?
O78 C71 C72 N73 8(5) . . . . ?
O79 C71 C72 C74 -37(6) . . . . ?
O78 C71 C72 C74 140(4) . . . . ?
O79 C71 C72 C74A -18(6) . . . . ?
O78 C71 C72 C74A 159(4) . . . . ?
N73 C72 C74 C76 54(4) . . . . ?
C71 C72 C74 C76 -78(5) . . . . ?
N73 C72 C74 C75 -53(5) . . . . ?
C71 C72 C74 C75 174(4) . . . . ?
Zr5 O89 C81 O88 7(8) . . . . ?
Zr5 O89 C81 C82 -173(4) . . . . ?
Zr1 O88 C81 O89 -13(8) . . . . ?
Zr1 O88 C81 C82 167(3) . . . . ?
O89 C81 C82 N83 -175(4) . . . . ?
O88 C81 C82 N83 4(7) . . . . ?
O89 C81 C82 C84A -14(8) . . . . ?
O88 C81 C82 C84A 166(5) . . . . ?
O89 C81 C82 C84 -58(6) . . . . ?
O88 C81 C82 C84 122(4) . . . . ?
N83 C82 C84 C85 -162(5) . . . . ?
C81 C82 C84 C85 73(7) . . . . ?
N83 C82 C84 C86 81(6) . . . . ?
C81 C82 C84 C86 -44(6) . . . . ?
N73 C72 C74A C75 -26(5) . . . . ?
C71 C72 C74A C75 -173(4) . . . . ?
N73 C72 C74A C76A 75(4) . . . . ?
C71 C72 C74A C76A -72(4) . . . . ?
N53 C52 C54A C55A -21(15) . . . . ?
C51 C52 C54A C55A -167(9) . . . . ?
N53 C52 C54A C56A 83(7) . . . . ?
C51 C52 C54A C56A -63(9) . . . . ?
N83 C82 C84A C85A -5(10) . . . . ?
C81 C82 C84A C85A -165(7) . . . . ?
N83 C82 C84A C86A 79(6) . . . . ?
C81 C82 C84A C86A -81(5) . . . . ?
O28 C21 C22A C24A -58(5) . . . . ?
O29 C21 C22A C24A 117(5) . . . . ?
O28 C21 C22A N23 172(3) . . . . ?
O29 C21 C22A N23 -13(5) . . . . ?
C21 C22A C24A C26A 168(4) . . . . ?
N23 C22A C24A C26A -76(6) . . . . ?
C21 C22A C24A C25A -54(7) . . . . ?
N23 C22A C24A C25A 61(7) . . . . ?
C41 C42 C44A C45 -39(6) . . . . ?
N43 C42 C44A C45 75(5) . . . . ?
C41 C42 C44A C46A 150(3) . . . . ?
N43 C42 C44A C46A -96(3) . . . . ?
N33 C32 C34A C36A -65(10) . . . . ?
C31 C32 C34A C36A 153(7) . . . . ?
N33 C32 C34A C35A 97(5) . . . . ?
C31 C32 C34A C35A -45(7) . . . . ?
N13 C12 C14A C16A -57(9) . . . . ?
C11 C12 C14A C16A 176(6) . . . . ?
N13 C12 C14A C15A 77(6) . . . . ?
C11 C12 C14A C15A -50(7) . . . . ?
O79 C71 O78 Zr2 -10(8) . . . . ?
C72 C71 O78 Zr2 174(2) . . . . ?
